data_7118299
loop_
_publ_author_name
'K\"uhne, Irina A'
'Mereacre, Valeriu'
'Anson, Christopher E.'
'Powell, Annie K.'

_publ_section_title
;
 Nine members of a family of nine-membered cyclic coordination clusters;
 Fe6Ln3 wheels (Ln = Gd to Lu and Y).
;
_journal_issue 5
_journal_name_full 'Chemical communications (Cambridge, England)'
_journal_page_first 1021
_journal_page_last 1024
_journal_paper_doi 10.1039/c5cc08887a
_journal_volume 52
_journal_year 2016
_chemical_formula_moiety 'C99 H99 Fe6 N6 O39 Yb3, 13(C H4 O)'
_chemical_formula_sum 'C112 H151 Fe6 N6 O52 Yb3'
_chemical_formula_weight 3267.60
_space_group_crystal_system triclinic
_space_group_IT_number 2
_space_group_name_Hall '-P 1'
_space_group_name_H-M_alt 'P -1'
_symmetry_space_group_name_Hall '-P 1'
_symmetry_space_group_name_H-M 'P -1'
_atom_sites_solution_hydrogens geom
_atom_sites_solution_primary direct
_atom_sites_solution_secondary difmap
_audit_creation_method SHELXL-2014/7
_audit_update_record
;
2015-10-12 deposited with the CCDC.
2015-11-13 downloaded from the CCDC.
;
_cell_angle_alpha 77.520(2)
_cell_angle_beta 80.860(2)
_cell_angle_gamma 71.740(1)
_cell_formula_units_Z 4
_cell_length_a 19.6191(15)
_cell_length_b 22.3573(17)
_cell_length_c 31.163(3)
_cell_measurement_reflns_used 14378
_cell_measurement_temperature 100(2)
_cell_measurement_theta_max 28.09
_cell_measurement_theta_min 2.20
_cell_volume 12612.6(18)
_computing_cell_refinement 'SMART-NT 5.6 (Bruker AXS Inc., 2000)'
_computing_data_collection 'SMART-NT 5.6 (Bruker AXS Inc., 2000)'
_computing_data_reduction 'SAINT+ 6.45 (Bruker AXS Inc., 2000)'
_computing_molecular_graphics 'Diamond 2.1 (Crystal Impact, 1998)'
_computing_publication_material 'SHELXL-2014/7 (Sheldrick, 2015)'
_computing_structure_refinement 'SHELXL-2014/7 (Sheldrick, 2015)'
_computing_structure_solution 'SHELXTL 6.14 (BrukerAXS Inc., 2003)'
_diffrn_ambient_temperature 100(2)
_diffrn_detector_area_resol_mean 8.333
_diffrn_measured_fraction_theta_full 0.916
_diffrn_measured_fraction_theta_max 0.914
_diffrn_measurement_device_type 'Bruker SMART Apex'
_diffrn_measurement_method 'CCD area detector, \w-scans'
_diffrn_radiation_monochromator graphite
_diffrn_radiation_type MoK\a
_diffrn_radiation_wavelength 0.71073
_diffrn_reflns_av_R_equivalents 0.0468
_diffrn_reflns_av_unetI/netI 0.1160
_diffrn_reflns_laue_measured_fraction_full 0.916
_diffrn_reflns_laue_measured_fraction_max 0.914
_diffrn_reflns_limit_h_max 22
_diffrn_reflns_limit_h_min -23
_diffrn_reflns_limit_k_max 26
_diffrn_reflns_limit_k_min -25
_diffrn_reflns_limit_l_max 15
_diffrn_reflns_limit_l_min -37
_diffrn_reflns_number 47034
_diffrn_reflns_point_group_measured_fraction_full 0.916
_diffrn_reflns_point_group_measured_fraction_max 0.914
_diffrn_reflns_theta_full 25.250
_diffrn_reflns_theta_max 25.350
_diffrn_reflns_theta_min 2.087
_diffrn_source 'rotating anode'
_exptl_absorpt_coefficient_mu 2.963
_exptl_absorpt_correction_T_max 0.699
_exptl_absorpt_correction_T_min 0.431
_exptl_absorpt_correction_type multi-scan
_exptl_absorpt_process_details 'SADABS 2.10 (Bruker AXS Inc., 2005)'
_exptl_crystal_colour black
_exptl_crystal_density_diffrn 1.721
_exptl_crystal_description block
_exptl_crystal_F_000 6588
_exptl_crystal_preparation 'Magnetic properties'
_exptl_crystal_recrystallization_method 'Re-crystallisation from solvent: '
_exptl_crystal_size_max 0.360
_exptl_crystal_size_mid 0.210
_exptl_crystal_size_min 0.130
_refine_diff_density_max 3.774
_refine_diff_density_min -2.974
_refine_diff_density_rms 0.197
_refine_ls_extinction_method none
_refine_ls_goodness_of_fit_ref 1.105
_refine_ls_hydrogen_treatment constr
_refine_ls_matrix_type full
_refine_ls_number_parameters 2721
_refine_ls_number_reflns 42242
_refine_ls_number_restraints 279
_refine_ls_restrained_S_all 1.102
_refine_ls_R_factor_all 0.1406
_refine_ls_R_factor_gt 0.0848
_refine_ls_shift/su_max 0.001
_refine_ls_shift/su_mean 0.000
_refine_ls_structure_factor_coef Fsqd
_refine_ls_weighting_details 'w=1/[\s^2^(Fo^2^)+(0.0857P)^2^+61.8448P] where P=(Fo^2^+2Fc^2^)/3'
_refine_ls_weighting_scheme calc
_refine_ls_wR_factor_gt 0.1850
_refine_ls_wR_factor_ref 0.2130
_reflns_Friedel_coverage 0.000
_reflns_number_gt 25814
_reflns_number_total 42242
_reflns_threshold_expression 'I > 2\s(I)'
_cod_data_source_file c5cc08887a2.cif
_cod_data_source_block 14jik_sq
_cod_original_cell_volume 12612.6(17)
_cod_database_code 7118299
_shelx_shelxl_version_number 2014/7
_shelx_space_group_comment
;
The symmetry employed for this shelxl refinement is uniquely defined
by the following loop, which should always be used as a source of
symmetry information in preference to the above space-group names.
They are only intended as comments.
;
_shelx_estimated_absorpt_t_min 0.415
_shelx_estimated_absorpt_t_max 0.699

loop_
_space_group_symop_operation_xyz
'x, y, z'
'-x, -y, -z'

loop_
_atom_site_label
_atom_site_type_symbol
_atom_site_fract_x
_atom_site_fract_y
_atom_site_fract_z
_atom_site_U_iso_or_equiv
_atom_site_adp_type
_atom_site_occupancy
_atom_site_site_symmetry_order
_atom_site_calc_flag
_atom_site_refinement_flags_posn
_atom_site_refinement_flags_adp
_atom_site_refinement_flags_occupancy
_atom_site_disorder_assembly
_atom_site_disorder_group
Yb1 Yb 0.37134(3) 0.60115(3) 0.38233(2) 0.02924(15) Uani 1 1 d . . . . .
Yb2 Yb 0.39484(3) 0.44929(3) 0.13569(2) 0.02990(15) Uani 1 1 d . . . . .
Yb3 Yb 0.79204(3) 0.47166(4) 0.22627(2) 0.04695(19) Uani 1 1 d . . . . .
Fe1 Fe 0.28243(9) 0.57114(8) 0.30982(6) 0.0266(4) Uani 1 1 d . . . . .
Fe2 Fe 0.29022(10) 0.51465(8) 0.21983(6) 0.0289(4) Uani 1 1 d . . . . .
Fe3 Fe 0.57490(10) 0.41327(9) 0.12089(6) 0.0343(5) Uani 1 1 d . . . . .
Fe4 Fe 0.71865(11) 0.42143(10) 0.15628(7) 0.0421(5) Uani 1 1 d . . . . .
Fe5 Fe 0.70291(10) 0.53757(10) 0.31396(6) 0.0409(5) Uani 1 1 d . . . . .
Fe6 Fe 0.54932(10) 0.58065(9) 0.37396(6) 0.0329(5) Uani 1 1 d . . . . .
O1 O 0.3428(5) 0.6234(4) 0.3135(2) 0.030(2) Uani 1 1 d . . . . .
C1 C 0.3565(9) 0.6681(8) 0.2774(5) 0.059(5) Uani 1 1 d . . . . .
H1A H 0.3878 0.6900 0.2850 0.088 Uiso 1 1 calc R U . . .
H1B H 0.3804 0.6463 0.2525 0.088 Uiso 1 1 calc R U . . .
H1C H 0.3109 0.6994 0.2690 0.088 Uiso 1 1 calc R U . . .
O2 O 0.3481(4) 0.5318(4) 0.2611(3) 0.0272(19) Uani 1 1 d D . . . .
C2A C 0.4202(10) 0.4965(13) 0.2682(10) 0.054(8) Uiso 0.58 1 d D . P A 1
H2A1 H 0.4451 0.4805 0.2413 0.081 Uiso 0.58 1 calc R U P A 1
H2A2 H 0.4449 0.5242 0.2759 0.081 Uiso 0.58 1 calc R U P A 1
H2A3 H 0.4207 0.4603 0.2925 0.081 Uiso 0.58 1 calc R U P A 1
C2B C 0.4224(10) 0.5241(19) 0.2527(13) 0.049(10) Uiso 0.42 1 d D . P A 2
H2B1 H 0.4414 0.5034 0.2268 0.073 Uiso 0.42 1 calc R U P A 2
H2B2 H 0.4311 0.5660 0.2470 0.073 Uiso 0.42 1 calc R U P A 2
H2B3 H 0.4467 0.4973 0.2783 0.073 Uiso 0.42 1 calc R U P A 2
O3 O 0.3640(5) 0.4369(4) 0.2074(3) 0.035(2) Uani 1 1 d . . . . .
C3 C 0.3796(10) 0.3827(7) 0.2416(5) 0.071(6) Uani 1 1 d . . . . .
H3A H 0.4176 0.3478 0.2303 0.106 Uiso 1 1 calc R U . . .
H3B H 0.3959 0.3938 0.2662 0.106 Uiso 1 1 calc R U . . .
H3C H 0.3360 0.3691 0.2519 0.106 Uiso 1 1 calc R U . . .
O4 O 0.4888(5) 0.4868(4) 0.1183(2) 0.029(2) Uani 1 1 d . . . . .
C4 C 0.4959(8) 0.5470(7) 0.0985(5) 0.050(4) Uani 1 1 d . . . . .
H4A H 0.4485 0.5789 0.0996 0.075 Uiso 1 1 calc R U . . .
H4B H 0.5284 0.5580 0.1143 0.075 Uiso 1 1 calc R U . . .
H4C H 0.5158 0.5463 0.0676 0.075 Uiso 1 1 calc R U . . .
O5 O 0.6120(5) 0.4453(4) 0.1647(3) 0.036(2) Uani 1 1 d D . . . .
C5A C 0.5722(12) 0.4898(10) 0.1910(7) 0.063(6) Uiso 0.77 1 d D . P B 1
H5A1 H 0.5207 0.4951 0.1910 0.094 Uiso 0.77 1 calc R U P B 1
H5A2 H 0.5859 0.4748 0.2212 0.094 Uiso 0.77 1 calc R U P B 1
H5A3 H 0.5820 0.5310 0.1792 0.094 Uiso 0.77 1 calc R U P B 1
C5B C 0.570(4) 0.452(5) 0.2052(17) 0.09(3) Uiso 0.23 1 d D . P B 2
H5B1 H 0.5187 0.4642 0.2007 0.139 Uiso 0.23 1 calc R U P B 2
H5B2 H 0.5825 0.4115 0.2260 0.139 Uiso 0.23 1 calc R U P B 2
H5B3 H 0.5792 0.4855 0.2173 0.139 Uiso 0.23 1 calc R U P B 2
O6 O 0.7291(5) 0.4091(5) 0.2188(3) 0.051(3) Uani 1 1 d . . . . .
C6 C 0.7040(9) 0.3605(9) 0.2494(6) 0.072(5) Uani 1 1 d . . . . .
H6A H 0.7133 0.3607 0.2793 0.108 Uiso 1 1 calc R U . . .
H6B H 0.6520 0.3693 0.2483 0.108 Uiso 1 1 calc R U . . .
H6C H 0.7294 0.3185 0.2414 0.108 Uiso 1 1 calc R U . . .
O7 O 0.7083(5) 0.5528(5) 0.2499(3) 0.051(3) Uani 1 1 d . . . . .
C7 C 0.6631(10) 0.6099(8) 0.2272(5) 0.072(6) Uani 1 1 d . . . . .
H7A H 0.6725 0.6102 0.1953 0.108 Uiso 1 1 calc R U . . .
H7B H 0.6125 0.6119 0.2367 0.108 Uiso 1 1 calc R U . . .
H7C H 0.6732 0.6470 0.2339 0.108 Uiso 1 1 calc R U . . .
O8 O 0.5991(5) 0.5437(4) 0.3202(3) 0.041(2) Uani 1 1 d D . . . .
C8A C 0.5647(16) 0.5315(16) 0.2887(9) 0.055(8) Uiso 0.52 1 d D . P C 1
H8A1 H 0.5136 0.5376 0.2991 0.082 Uiso 0.52 1 calc R U P C 1
H8A2 H 0.5692 0.5611 0.2609 0.082 Uiso 0.52 1 calc R U P C 1
H8A3 H 0.5870 0.4874 0.2840 0.082 Uiso 0.52 1 calc R U P C 1
C8B C 0.577(2) 0.4967(17) 0.3064(14) 0.086(13) Uiso 0.48 1 d D . P C 2
H8B1 H 0.5245 0.5063 0.3116 0.129 Uiso 0.48 1 calc R U P C 2
H8B2 H 0.5921 0.4969 0.2749 0.129 Uiso 0.48 1 calc R U P C 2
H8B3 H 0.5996 0.4544 0.3233 0.129 Uiso 0.48 1 calc R U P C 2
O9 O 0.4804(4) 0.5317(4) 0.3831(3) 0.031(2) Uani 1 1 d . . . . .
C9 C 0.5049(8) 0.4647(7) 0.3961(6) 0.055(4) Uani 1 1 d . . . . .
H9A H 0.4643 0.4468 0.3994 0.082 Uiso 1 1 calc R U . . .
H9B H 0.5417 0.4464 0.3736 0.082 Uiso 1 1 calc R U . . .
H9C H 0.5256 0.4543 0.4243 0.082 Uiso 1 1 calc R U . . .
O21 O 0.3303(4) 0.5199(4) 0.3651(2) 0.0277(19) Uani 1 1 d . . . . .
C21 C 0.3007(7) 0.4818(6) 0.3969(4) 0.031(3) Uani 1 1 d . . . . .
C22 C 0.3144(7) 0.4771(7) 0.4411(4) 0.038(3) Uani 1 1 d . . . . .
C23 C 0.2863(9) 0.4394(8) 0.4750(5) 0.055(4) Uani 1 1 d . . . . .
H23A H 0.2954 0.4376 0.5044 0.066 Uiso 1 1 calc R U . . .
C24 C 0.2434(8) 0.4028(9) 0.4672(5) 0.058(5) Uani 1 1 d . . . . .
H24A H 0.2241 0.3761 0.4908 0.069 Uiso 1 1 calc R U . . .
C25 C 0.2311(9) 0.4076(7) 0.4239(5) 0.052(4) Uani 1 1 d . . . . .
H25A H 0.2030 0.3831 0.4180 0.063 Uiso 1 1 calc R U . . .
C26 C 0.2578(7) 0.4463(6) 0.3890(4) 0.030(3) Uani 1 1 d . . . . .
C27 C 0.2406(6) 0.4470(6) 0.3455(4) 0.029(3) Uani 1 1 d . . . . .
H27A H 0.2229 0.4138 0.3415 0.035 Uiso 1 1 calc R U . . .
N1 N 0.2481(6) 0.4898(5) 0.3120(3) 0.030(3) Uani 1 1 d . . . . .
O22 O 0.2328(5) 0.4830(4) 0.2722(3) 0.034(2) Uani 1 1 d . . . . .
O23 O 0.3547(5) 0.5150(4) 0.4462(3) 0.039(2) Uani 1 1 d . . . . .
C28 C 0.3727(12) 0.5090(8) 0.4906(5) 0.079(7) Uani 1 1 d . . . . .
H28A H 0.4013 0.5379 0.4906 0.119 Uiso 1 1 calc R U . . .
H28B H 0.3283 0.5201 0.5103 0.119 Uiso 1 1 calc R U . . .
H28C H 0.4007 0.4648 0.5009 0.119 Uiso 1 1 calc R U . . .
O24 O 0.3335(4) 0.5476(4) 0.1580(3) 0.0259(19) Uani 1 1 d . . . . .
C29 C 0.2982(7) 0.5989(6) 0.1310(4) 0.033(3) Uani 1 1 d . . . . .
C30 C 0.3087(6) 0.5984(6) 0.0850(4) 0.029(3) Uani 1 1 d . . . . .
C31 C 0.2759(7) 0.6497(6) 0.0551(4) 0.036(3) Uani 1 1 d . . . . .
H31A H 0.2829 0.6470 0.0246 0.044 Uiso 1 1 calc R U . . .
C32 C 0.2326(7) 0.7056(6) 0.0688(4) 0.042(4) Uani 1 1 d . . . . .
H32A H 0.2127 0.7422 0.0477 0.050 Uiso 1 1 calc R U . . .
C33 C 0.2184(7) 0.7079(6) 0.1135(4) 0.036(3) Uani 1 1 d . . . . .
H33A H 0.1876 0.7458 0.1231 0.043 Uiso 1 1 calc R U . . .
C34 C 0.2494(6) 0.6544(6) 0.1447(4) 0.029(3) Uani 1 1 d . . . . .
C35 C 0.2310(6) 0.6608(6) 0.1906(4) 0.029(3) Uani 1 1 d . . . . .
H35A H 0.2116 0.7025 0.1977 0.035 Uiso 1 1 calc R U . . .
N2 N 0.2397(5) 0.6127(5) 0.2221(3) 0.027(2) Uani 1 1 d . . . . .
O25 O 0.2194(4) 0.6261(4) 0.2643(3) 0.032(2) Uani 1 1 d . . . . .
O26 O 0.3557(5) 0.5408(4) 0.0738(3) 0.035(2) Uani 1 1 d . . . . .
C36 C 0.3654(9) 0.5396(7) 0.0273(4) 0.051(4) Uani 1 1 d . . . . .
H36A H 0.3986 0.4983 0.0219 0.077 Uiso 1 1 calc R U . . .
H36B H 0.3188 0.5454 0.0169 0.077 Uiso 1 1 calc R U . . .
H36C H 0.3855 0.5741 0.0114 0.077 Uiso 1 1 calc R U . . .
O27 O 0.5008(5) 0.3708(4) 0.1567(3) 0.040(2) Uani 1 1 d . . . . .
C37 C 0.5108(9) 0.3069(6) 0.1639(4) 0.043(4) Uani 1 1 d . . . . .
C38 C 0.4500(9) 0.2867(7) 0.1626(4) 0.046(4) Uani 1 1 d . . . . .
C39 C 0.4531(11) 0.2230(7) 0.1709(5) 0.060(5) Uani 1 1 d . . . . .
H39A H 0.4113 0.2105 0.1699 0.072 Uiso 1 1 calc R U . . .
C40 C 0.5167(12) 0.1778(8) 0.1805(5) 0.066(5) Uani 1 1 d . . . . .
H40A H 0.5189 0.1337 0.1871 0.079 Uiso 1 1 calc R U . . .
C41 C 0.5772(11) 0.1955(7) 0.1808(5) 0.057(5) Uani 1 1 d . . . . .
H41A H 0.6214 0.1636 0.1869 0.068 Uiso 1 1 calc R U . . .
C42 C 0.5748(10) 0.2598(7) 0.1723(4) 0.052(4) Uani 1 1 d . . . . .
C43 C 0.6445(9) 0.2756(7) 0.1689(5) 0.052(4) Uani 1 1 d . . . . .
H43A H 0.6845 0.2442 0.1818 0.062 Uiso 1 1 calc R U . . .
N3 N 0.6518(7) 0.3294(6) 0.1495(4) 0.049(3) Uani 1 1 d . . . . .
O28 O 0.7189(6) 0.3363(5) 0.1500(4) 0.056(3) Uani 1 1 d . . . . .
O29 O 0.3865(6) 0.3360(5) 0.1538(3) 0.050(3) Uani 1 1 d D . . . .
C44A C 0.3336(14) 0.3163(14) 0.1351(10) 0.057(8) Uiso 0.58 1 d D . P D 1
H44A H 0.2907 0.3528 0.1297 0.085 Uiso 0.58 1 calc R U P D 1
H44B H 0.3553 0.3017 0.1072 0.085 Uiso 0.58 1 calc R U P D 1
H44C H 0.3200 0.2814 0.1560 0.085 Uiso 0.58 1 calc R U P D 1
C44B C 0.3206(17) 0.316(2) 0.1570(16) 0.069(13) Uiso 0.42 1 d D . P D 2
H44D H 0.2796 0.3543 0.1502 0.104 Uiso 0.42 1 calc R U P D 2
H44E H 0.3269 0.2878 0.1360 0.104 Uiso 0.42 1 calc R U P D 2
H44F H 0.3114 0.2939 0.1871 0.104 Uiso 0.42 1 calc R U P D 2
O30 O 0.7386(5) 0.5048(4) 0.1577(3) 0.037(2) Uani 1 1 d . . . . .
C45 C 0.7676(7) 0.5391(7) 0.1233(4) 0.040(4) Uani 1 1 d . . . . .
C46 C 0.8118(9) 0.5743(8) 0.1314(5) 0.057(4) Uani 1 1 d . . . . .
C47 C 0.8430(11) 0.6118(10) 0.0988(5) 0.080(6) Uani 1 1 d . . . . .
H47A H 0.8701 0.6366 0.1055 0.096 Uiso 1 1 calc R U . . .
C48 C 0.8335(11) 0.6123(10) 0.0547(6) 0.081(6) Uani 1 1 d . . . . .
H48A H 0.8565 0.6360 0.0311 0.097 Uiso 1 1 calc R U . . .
C49 C 0.7913(9) 0.5790(9) 0.0458(5) 0.062(5) Uani 1 1 d . . . . .
H49A H 0.7847 0.5814 0.0158 0.074 Uiso 1 1 calc R U . . .
C50 C 0.7580(8) 0.5419(8) 0.0781(5) 0.047(4) Uani 1 1 d . . . . .
C51 C 0.7131(8) 0.5105(7) 0.0660(5) 0.049(4) Uani 1 1 d . . . . .
H51A H 0.6978 0.5240 0.0371 0.058 Uiso 1 1 calc R U . . .
N4 N 0.6921(6) 0.4656(6) 0.0910(4) 0.039(3) Uani 1 1 d . . . . .
O31 O 0.6468(5) 0.4413(4) 0.0758(3) 0.038(2) Uani 1 1 d . . . . .
O32 O 0.8183(6) 0.5677(6) 0.1765(3) 0.063(3) Uani 1 1 d . . . . .
C52 C 0.8361(12) 0.6192(10) 0.1885(6) 0.085(7) Uani 1 1 d . . . . .
H52A H 0.8395 0.6107 0.2204 0.128 Uiso 1 1 calc R U . . .
H52B H 0.8825 0.6226 0.1727 0.128 Uiso 1 1 calc R U . . .
H52C H 0.7986 0.6594 0.1805 0.128 Uiso 1 1 calc R U . . .
O33 O 0.7540(4) 0.4474(4) 0.3025(3) 0.039(2) Uani 1 1 d . U . . .
C53 C 0.7966(7) 0.4030(7) 0.3316(5) 0.051(4) Uani 1 1 d . U . . .
C54 C 0.8556(9) 0.3586(9) 0.3113(5) 0.065(5) Uani 1 1 d . U . . .
C55 C 0.9032(11) 0.3098(10) 0.3371(6) 0.097(8) Uani 1 1 d . U . . .
H55A H 0.9437 0.2810 0.3240 0.117 Uiso 1 1 calc R U . . .
C56 C 0.8895(11) 0.3044(10) 0.3837(6) 0.100(8) Uani 1 1 d . U . . .
H56A H 0.9202 0.2706 0.4021 0.120 Uiso 1 1 calc R U . . .
C57 C 0.8344(10) 0.3459(8) 0.4016(6) 0.079(6) Uani 1 1 d . U . . .
H57A H 0.8252 0.3433 0.4327 0.094 Uiso 1 1 calc R U . . .
C58 C 0.7891(7) 0.3950(6) 0.3719(5) 0.040(3) Uani 1 1 d . U . . .
C59 C 0.7267(7) 0.4385(7) 0.3997(5) 0.046(4) Uani 1 1 d . U . . .
H59A H 0.7181 0.4251 0.4306 0.055 Uiso 1 1 calc R U . . .
N5 N 0.6883(6) 0.4910(6) 0.3809(4) 0.043(3) Uani 1 1 d . . . . .
O34 O 0.6302(4) 0.5248(4) 0.4056(3) 0.037(2) Uani 1 1 d . . . . .
O35 O 0.8618(6) 0.3673(6) 0.2658(3) 0.071(4) Uani 1 1 d D . . . .
C60A C 0.922(2) 0.321(2) 0.2454(16) 0.120(19) Uiso 0.5 1 d D . P E 1
H60A H 0.9220 0.3313 0.2133 0.180 Uiso 0.5 1 calc R U P E 1
H60B H 0.9679 0.3230 0.2534 0.180 Uiso 0.5 1 calc R U P E 1
H60C H 0.9177 0.2778 0.2561 0.180 Uiso 0.5 1 calc R U P E 1
C60B C 0.8891(18) 0.3057(12) 0.2496(10) 0.048(8) Uiso 0.5 1 d D . P E 2
H60D H 0.8928 0.3139 0.2172 0.072 Uiso 0.5 1 calc R U P E 2
H60E H 0.9369 0.2825 0.2596 0.072 Uiso 0.5 1 calc R U P E 2
H60F H 0.8559 0.2800 0.2613 0.072 Uiso 0.5 1 calc R U P E 2
O36 O 0.4611(5) 0.6523(4) 0.3517(3) 0.038(2) Uani 1 1 d . . . . .
C61 C 0.4506(7) 0.7150(6) 0.3497(4) 0.033(3) Uani 1 1 d . . . . .
C62 C 0.3787(7) 0.7525(7) 0.3582(4) 0.034(3) Uani 1 1 d . . . . .
C63 C 0.3623(8) 0.8180(7) 0.3565(5) 0.042(4) Uani 1 1 d . . . . .
H63A H 0.3140 0.8426 0.3630 0.051 Uiso 1 1 calc R U . . .
C64 C 0.4174(9) 0.8473(7) 0.3452(5) 0.048(4) Uani 1 1 d . . . . .
H64A H 0.4072 0.8921 0.3440 0.057 Uiso 1 1 calc R U . . .
C65 C 0.4859(9) 0.8110(7) 0.3360(5) 0.049(4) Uani 1 1 d . . . . .
H65A H 0.5228 0.8315 0.3270 0.059 Uiso 1 1 calc R U . . .
C66 C 0.5046(7) 0.7437(6) 0.3393(4) 0.033(3) Uani 1 1 d . . . . .
C67 C 0.5789(8) 0.7096(7) 0.3313(4) 0.042(4) Uani 1 1 d . . . . .
H67A H 0.6117 0.7335 0.3181 0.051 Uiso 1 1 calc R U . . .
N6 N 0.6042(6) 0.6475(5) 0.3413(3) 0.039(3) Uani 1 1 d . . . . .
O37 O 0.6760(5) 0.6234(5) 0.3296(3) 0.042(2) Uani 1 1 d . . . . .
O38 O 0.3273(5) 0.7220(5) 0.3678(4) 0.056(3) Uani 1 1 d D . . . .
C68A C 0.2545(12) 0.7610(11) 0.3539(11) 0.095(10) Uani 0.75 1 d D . P F 1
H68A H 0.2210 0.7349 0.3623 0.143 Uiso 0.75 1 calc R U P F 1
H68B H 0.2367 0.7983 0.3686 0.143 Uiso 0.75 1 calc R U P F 1
H68C H 0.2581 0.7753 0.3219 0.143 Uiso 0.75 1 calc R U P F 1
C68B C 0.268(4) 0.756(4) 0.399(3) 0.10(3) Uiso 0.25 1 d D . P F 2
H68D H 0.2302 0.7351 0.4065 0.157 Uiso 0.25 1 calc R U P F 2
H68E H 0.2884 0.7557 0.4261 0.157 Uiso 0.25 1 calc R U P F 2
H68F H 0.2480 0.8009 0.3849 0.157 Uiso 0.25 1 calc R U P F 2
O61 O 0.2539(5) 0.6284(4) 0.4043(3) 0.039(2) Uani 1 1 d . . . . .
O62 O 0.1960(4) 0.6090(4) 0.3535(3) 0.032(2) Uani 1 1 d . . . . .
C121 C 0.1989(8) 0.6236(6) 0.3908(4) 0.037(3) Uani 1 1 d D U . . .
C122 C 0.1290(7) 0.6392(7) 0.4200(4) 0.048(5) Uiso 0.75 1 d DG U P G 1
C123 C 0.1289(6) 0.6585(7) 0.4596(4) 0.042(5) Uiso 0.75 1 d G . P G 1
H123 H 0.1706 0.6665 0.4660 0.051 Uiso 0.75 1 calc R U P G 1
C124 C 0.0677(8) 0.6661(7) 0.4897(4) 0.062(6) Uiso 0.75 1 d G . P G 1
H124 H 0.0677 0.6792 0.5167 0.074 Uiso 0.75 1 calc R U P G 1
C125 C 0.0066(6) 0.6543(8) 0.4802(5) 0.084(8) Uiso 0.75 1 d G . P G 1
H125 H -0.0351 0.6595 0.5008 0.101 Uiso 0.75 1 calc R U P G 1
C126 C 0.0067(7) 0.6351(9) 0.4407(6) 0.094(9) Uiso 0.75 1 d G . P G 1
H126 H -0.0350 0.6271 0.4343 0.112 Uiso 0.75 1 calc R U P G 1
C127 C 0.0679(9) 0.6275(8) 0.4106(4) 0.094(10) Uiso 0.75 1 d G . P G 1
H127 H 0.0680 0.6143 0.3836 0.113 Uiso 0.75 1 calc R U P G 1
C322 C 0.1425(17) 0.613(2) 0.4297(10) 0.031(10) Uiso 0.25 1 d DG U P G 2
C323 C 0.157(2) 0.607(2) 0.4730(13) 0.085(19) Uiso 0.25 1 d G U P G 2
H323 H 0.2006 0.6111 0.4788 0.101 Uiso 0.25 1 calc R U P G 2
C324 C 0.106(3) 0.594(3) 0.5077(9) 0.11(2) Uiso 0.25 1 d G U P G 2
H324 H 0.1156 0.5903 0.5373 0.130 Uiso 0.25 1 calc R U P G 2
C325 C 0.041(2) 0.588(3) 0.4992(12) 0.11(2) Uiso 0.25 1 d G U P G 2
H325 H 0.0069 0.5795 0.5229 0.131 Uiso 0.25 1 calc R U P G 2
C326 C 0.0274(17) 0.594(2) 0.4559(15) 0.071(18) Uiso 0.25 1 d G U P G 2
H326 H -0.0167 0.5896 0.4500 0.085 Uiso 0.25 1 calc R U P G 2
C327 C 0.0779(19) 0.606(2) 0.4211(10) 0.032(12) Uiso 0.25 1 d G U P G 2
H327 H 0.0683 0.6104 0.3915 0.038 Uiso 0.25 1 calc R U P G 2
O63 O 0.2114(5) 0.5061(4) 0.1869(3) 0.035(2) Uani 1 1 d . . . . .
O64 O 0.2786(5) 0.4607(4) 0.1303(3) 0.036(2) Uani 1 1 d . . . . .
C128 C 0.2188(8) 0.4892(7) 0.1493(5) 0.042(4) Uani 1 1 d D U . . .
C129 C 0.1514(6) 0.5108(8) 0.1240(4) 0.035(5) Uiso 0.62 1 d DG U P H 1
C130 C 0.0831(8) 0.5244(8) 0.1468(4) 0.053(6) Uiso 0.62 1 d G U P H 1
H130 H 0.0779 0.5232 0.1778 0.063 Uiso 0.62 1 calc R U P H 1
C131 C 0.0223(6) 0.5399(9) 0.1244(5) 0.059(7) Uiso 0.62 1 d G U P H 1
H131 H -0.0244 0.5492 0.1400 0.070 Uiso 0.62 1 calc R U P H 1
C132 C 0.0299(7) 0.5416(9) 0.0790(5) 0.068(8) Uiso 0.62 1 d G U P H 1
H132 H -0.0116 0.5522 0.0637 0.082 Uiso 0.62 1 calc R U P H 1
C133 C 0.0982(8) 0.5280(8) 0.0562(4) 0.054(6) Uiso 0.62 1 d G U P H 1
H133 H 0.1034 0.5292 0.0252 0.064 Uiso 0.62 1 calc R U P H 1
C134 C 0.1590(6) 0.5126(8) 0.0786(4) 0.047(6) Uiso 0.62 1 d G U P H 1
H134 H 0.2057 0.5033 0.0630 0.056 Uiso 0.62 1 calc R U P H 1
C329 C 0.1555(11) 0.4775(14) 0.1357(9) 0.051(9) Uiso 0.38 1 d DG U P H 2
C330 C 0.0901(14) 0.4835(14) 0.1617(7) 0.051(9) Uiso 0.38 1 d G U P H 2
H330 H 0.0872 0.4858 0.1920 0.061 Uiso 0.38 1 calc R U P H 2
C331 C 0.0289(10) 0.4863(16) 0.1433(9) 0.076(12) Uiso 0.38 1 d G U P H 2
H331 H -0.0159 0.4904 0.1611 0.091 Uiso 0.38 1 calc R U P H 2
C332 C 0.0331(12) 0.4830(16) 0.0989(10) 0.078(12) Uiso 0.38 1 d G U P H 2
H332 H -0.0087 0.4849 0.0863 0.093 Uiso 0.38 1 calc R U P H 2
C333 C 0.0985(15) 0.4769(15) 0.0729(7) 0.071(11) Uiso 0.38 1 d G U P H 2
H333 H 0.1014 0.4747 0.0425 0.085 Uiso 0.38 1 calc R U P H 2
C334 C 0.1598(11) 0.4742(15) 0.0913(8) 0.059(10) Uiso 0.38 1 d G U P H 2
H334 H 0.2045 0.4700 0.0735 0.070 Uiso 0.38 1 calc R U P H 2
O65 O 0.4385(5) 0.4048(4) 0.0751(3) 0.040(2) Uani 1 1 d . . . . .
O66 O 0.5581(5) 0.3764(4) 0.0697(3) 0.038(2) Uani 1 1 d . . . . .
C135 C 0.4986(9) 0.3772(6) 0.0582(4) 0.037(4) Uani 1 1 d . . . . .
C136 C 0.5022(8) 0.3466(6) 0.0193(4) 0.034(3) Uani 1 1 d . . . . .
C137 C 0.4387(9) 0.3526(7) 0.0026(5) 0.047(4) Uani 1 1 d . . . . .
H13F H 0.3938 0.3745 0.0164 0.057 Uiso 1 1 calc R U . . .
C138 C 0.4407(12) 0.3263(8) -0.0347(5) 0.069(6) Uani 1 1 d . . . . .
H13G H 0.3974 0.3317 -0.0471 0.083 Uiso 1 1 calc R U . . .
C139 C 0.5061(14) 0.2925(8) -0.0531(5) 0.074(6) Uani 1 1 d . . . . .
H13H H 0.5076 0.2730 -0.0776 0.088 Uiso 1 1 calc R U . . .
C140 C 0.5697(13) 0.2864(8) -0.0364(5) 0.070(6) Uani 1 1 d . . . . .
H14A H 0.6148 0.2645 -0.0500 0.083 Uiso 1 1 calc R U . . .
C141 C 0.5667(9) 0.3127(6) 0.0003(4) 0.048(4) Uani 1 1 d . . . . .
H14B H 0.6100 0.3072 0.0127 0.058 Uiso 1 1 calc R U . . .
O67 O 0.8251(6) 0.3896(5) 0.1341(4) 0.063(3) Uani 1 1 d . . . . .
O68 O 0.8796(5) 0.4285(6) 0.1761(4) 0.065(3) Uani 1 1 d . . . . .
C142 C 0.8803(9) 0.4013(9) 0.1444(5) 0.065(5) Uani 1 1 d D U . . .
C143 C 0.9520(7) 0.3934(9) 0.1154(5) 0.050(6) Uiso 0.64 1 d DG U P I 1
C144 C 0.9556(8) 0.3792(9) 0.0737(6) 0.077(8) Uiso 0.64 1 d G U P I 1
H144 H 0.9130 0.3796 0.0627 0.093 Uiso 0.64 1 calc R U P I 1
C145 C 1.0214(10) 0.3645(10) 0.0481(5) 0.081(8) Uiso 0.64 1 d G U P I 1
H145 H 1.0238 0.3548 0.0196 0.097 Uiso 0.64 1 calc R U P I 1
C146 C 1.0837(8) 0.3640(10) 0.0643(6) 0.088(9) Uiso 0.64 1 d G U P I 1
H146 H 1.1287 0.3540 0.0468 0.106 Uiso 0.64 1 calc R U P I 1
C147 C 1.0802(7) 0.3782(9) 0.1060(6) 0.083(9) Uiso 0.64 1 d G U P I 1
H147 H 1.1228 0.3779 0.1171 0.099 Uiso 0.64 1 calc R U P I 1
C148 C 1.0143(9) 0.3929(8) 0.1316(5) 0.060(7) Uiso 0.64 1 d G U P I 1
H148 H 1.0119 0.4026 0.1601 0.073 Uiso 0.64 1 calc R U P I 1
C343 C 0.9451(14) 0.3505(14) 0.1263(10) 0.052(9) Uiso 0.36 1 d DG U P I 2
C344 C 0.9476(14) 0.3441(15) 0.0827(10) 0.069(12) Uiso 0.36 1 d G U P I 2
H344 H 0.9053 0.3613 0.0677 0.083 Uiso 0.36 1 calc R U P I 2
C345 C 1.0121(19) 0.3125(18) 0.0610(9) 0.085(13) Uiso 0.36 1 d G U P I 2
H345 H 1.0138 0.3081 0.0312 0.101 Uiso 0.36 1 calc R U P I 2
C346 C 1.0741(14) 0.2873(18) 0.0830(12) 0.102(15) Uiso 0.36 1 d G U P I 2
H346 H 1.1182 0.2657 0.0681 0.123 Uiso 0.36 1 calc R U P I 2
C347 C 1.0716(14) 0.2937(18) 0.1266(13) 0.105(16) Uiso 0.36 1 d G U P I 2
H347 H 1.1139 0.2765 0.1416 0.126 Uiso 0.36 1 calc R U P I 2
C348 C 1.0071(18) 0.3253(17) 0.1483(9) 0.096(14) Uiso 0.36 1 d G U P I 2
H348 H 1.0053 0.3297 0.1781 0.115 Uiso 0.36 1 calc R U P I 2
O69 O 0.8675(5) 0.4992(6) 0.2597(4) 0.066(3) Uani 1 1 d . . . . .
O70 O 0.8048(5) 0.5425(5) 0.3183(3) 0.052(3) Uani 1 1 d . . . . .
C149 C 0.8630(8) 0.5209(8) 0.2949(5) 0.050(4) Uani 1 1 d . . . . .
C150 C 0.9303(8) 0.5244(8) 0.3072(6) 0.056(4) Uani 1 1 d . . . . .
C151 C 0.9916(10) 0.5181(12) 0.2782(8) 0.107(9) Uani 1 1 d . . . . .
H15A H 0.9899 0.5109 0.2495 0.128 Uiso 1 1 calc R U . . .
C152 C 1.0559(12) 0.5217(13) 0.2890(9) 0.123(10) Uani 1 1 d . . . . .
H15B H 1.0973 0.5172 0.2681 0.148 Uiso 1 1 calc R U . . .
C153 C 1.0585(10) 0.5314(12) 0.3292(9) 0.111(9) Uani 1 1 d . . . . .
H15C H 1.1019 0.5352 0.3367 0.133 Uiso 1 1 calc R U . . .
C154 C 0.9994(11) 0.5362(9) 0.3602(8) 0.086(7) Uani 1 1 d . . . . .
H15D H 1.0023 0.5412 0.3893 0.103 Uiso 1 1 calc R U . . .
C155 C 0.9341(9) 0.5335(7) 0.3478(6) 0.059(5) Uani 1 1 d . . . . .
H15E H 0.8925 0.5381 0.3685 0.071 Uiso 1 1 calc R U . . .
O71 O 0.5192(5) 0.6166(4) 0.4326(3) 0.034(2) Uani 1 1 d . . . . .
O72 O 0.3999(5) 0.6312(4) 0.4400(3) 0.032(2) Uani 1 1 d . . . . .
C156 C 0.4561(7) 0.6333(6) 0.4526(4) 0.025(3) Uani 1 1 d . . . . .
C157 C 0.4500(8) 0.6563(6) 0.4955(4) 0.034(3) Uani 1 1 d . . . . .
C158 C 0.5093(8) 0.6606(6) 0.5113(5) 0.042(4) Uani 1 1 d . . . . .
H15F H 0.5557 0.6474 0.4957 0.051 Uiso 1 1 calc R U . . .
C159 C 0.5014(11) 0.6847(7) 0.5504(5) 0.059(5) Uani 1 1 d . . . . .
H15G H 0.5419 0.6885 0.5616 0.071 Uiso 1 1 calc R U . . .
C160 C 0.4321(10) 0.7030(8) 0.5726(5) 0.063(5) Uani 1 1 d . . . . .
H16A H 0.4255 0.7209 0.5986 0.076 Uiso 1 1 calc R U . . .
C161 C 0.3734(10) 0.6956(9) 0.5575(5) 0.069(5) Uani 1 1 d . . . . .
H16B H 0.3274 0.7056 0.5739 0.083 Uiso 1 1 calc R U . . .
C162 C 0.3821(8) 0.6737(6) 0.5187(4) 0.044(4) Uani 1 1 d . . . . .
H16C H 0.3415 0.6703 0.5074 0.052 Uiso 1 1 calc R U . . .
Yb4 Yb 0.39260(3) 1.10779(3) 0.37676(2) 0.03639(16) Uani 1 1 d . . . . .
Yb5 Yb 0.37154(3) 0.96396(3) 0.13406(2) 0.03656(16) Uani 1 1 d . . . . .
Yb6 Yb 0.79417(3) 0.87644(3) 0.23886(2) 0.03198(15) Uani 1 1 d . . . . .
Fe7 Fe 0.28958(11) 1.09421(11) 0.30539(7) 0.0451(5) Uani 1 1 d . . . . .
Fe8 Fe 0.28274(11) 1.04009(11) 0.21685(7) 0.0443(5) Uani 1 1 d . . . . .
Fe9 Fe 0.55022(11) 0.89303(9) 0.12090(6) 0.0362(5) Uani 1 1 d . . . . .
Fe10 Fe 0.70473(11) 0.85593(9) 0.16204(6) 0.0369(5) Uani 1 1 d . . . . .
Fe11 Fe 0.71723(10) 0.96719(9) 0.31583(6) 0.0340(5) Uani 1 1 d . . . . .
Fe12 Fe 0.57281(10) 1.05034(9) 0.36806(6) 0.0343(5) Uani 1 1 d . . . . .
O10 O 0.3618(5) 1.1362(4) 0.3084(3) 0.043(2) Uani 1 1 d . . . . .
C10 C 0.3716(10) 1.1870(9) 0.2741(5) 0.074(6) Uani 1 1 d . . . . .
H10E H 0.4095 1.2028 0.2804 0.111 Uiso 1 1 calc R U . . .
H10F H 0.3855 1.1716 0.2459 0.111 Uiso 1 1 calc R U . . .
H10G H 0.3263 1.2219 0.2722 0.111 Uiso 1 1 calc R U . . .
O11 O 0.3480(5) 1.0484(4) 0.2579(3) 0.043(2) Uani 1 1 d . . . . .
C11 C 0.4212(9) 1.0423(10) 0.2423(7) 0.090(7) Uani 1 1 d . . . . .
H11E H 0.4354 1.0170 0.2186 0.136 Uiso 1 1 calc R U . . .
H11F H 0.4274 1.0849 0.2309 0.136 Uiso 1 1 calc R U . . .
H11G H 0.4514 1.0209 0.2665 0.136 Uiso 1 1 calc R U . . .
O12 O 0.3453(5) 0.9570(4) 0.2061(3) 0.043(2) Uani 1 1 d . . . . .
C12 C 0.3630(9) 0.9069(8) 0.2423(5) 0.058(4) Uani 1 1 d . . . . .
H12F H 0.3946 0.8683 0.2318 0.087 Uiso 1 1 calc R U . . .
H12G H 0.3879 0.9194 0.2623 0.087 Uiso 1 1 calc R U . . .
H12H H 0.3188 0.8982 0.2581 0.087 Uiso 1 1 calc R U . . .
O13 O 0.4804(4) 0.9775(4) 0.1206(3) 0.032(2) Uani 1 1 d . . . . .
C13 C 0.5042(9) 1.0315(7) 0.1047(6) 0.060(5) Uani 1 1 d . . . . .
H13I H 0.4635 1.0701 0.1066 0.090 Uiso 1 1 calc R U . . .
H13J H 0.5414 1.0310 0.1225 0.090 Uiso 1 1 calc R U . . .
H13K H 0.5244 1.0315 0.0739 0.090 Uiso 1 1 calc R U . . .
O14 O 0.6010(5) 0.9033(4) 0.1688(3) 0.036(2) Uani 1 1 d D . . . .
C14A C 0.5685(13) 0.9359(11) 0.2036(7) 0.051(6) Uiso 0.64 1 d D . P J 1
H14C H 0.5170 0.9557 0.2002 0.076 Uiso 0.64 1 calc R U P J 1
H14D H 0.5743 0.9057 0.2317 0.076 Uiso 0.64 1 calc R U P J 1
H14E H 0.5913 0.9692 0.2034 0.076 Uiso 0.64 1 calc R U P J 1
C14B C 0.584(3) 0.9642(15) 0.1813(19) 0.087(18) Uiso 0.36 1 d D . P J 2
H14F H 0.5315 0.9835 0.1837 0.130 Uiso 0.36 1 calc R U P J 2
H14G H 0.6019 0.9592 0.2099 0.130 Uiso 0.36 1 calc R U P J 2
H14H H 0.6067 0.9921 0.1589 0.130 Uiso 0.36 1 calc R U P J 2
O15 O 0.7106(4) 0.8368(4) 0.2259(3) 0.037(2) Uani 1 1 d . . . . .
C15 C 0.6682(9) 0.8016(8) 0.2532(5) 0.058(5) Uani 1 1 d . . . . .
H15H H 0.6775 0.7963 0.2840 0.087 Uiso 1 1 calc R U . . .
H15I H 0.6171 0.8241 0.2500 0.087 Uiso 1 1 calc R U . . .
H15J H 0.6800 0.7594 0.2448 0.087 Uiso 1 1 calc R U . . .
O16 O 0.7283(5) 0.9719(4) 0.2517(3) 0.035(2) Uani 1 1 d . . . . .
C16 C 0.7048(8) 1.0320(7) 0.2228(5) 0.060(5) Uani 1 1 d . . . . .
H16I H 0.7145 1.0252 0.1921 0.090 Uiso 1 1 calc R U . . .
H16J H 0.6529 1.0510 0.2296 0.090 Uiso 1 1 calc R U . . .
H16K H 0.7309 1.0609 0.2269 0.090 Uiso 1 1 calc R U . . .
O17 O 0.6103(5) 0.9985(4) 0.3200(3) 0.034(2) Uani 1 1 d . . . . .
C17 C 0.5716(10) 0.9751(13) 0.2995(7) 0.113(9) Uani 1 1 d . . . . .
H17G H 0.5201 0.9965 0.3055 0.170 Uiso 1 1 calc R U . . .
H17H H 0.5853 0.9826 0.2676 0.170 Uiso 1 1 calc R U . . .
H17I H 0.5811 0.9290 0.3104 0.170 Uiso 1 1 calc R U . . .
O18 O 0.4868(5) 1.0217(4) 0.3821(3) 0.039(2) Uani 1 1 d . . . . .
C18 C 0.4930(9) 0.9561(7) 0.4028(5) 0.055(4) Uani 1 1 d . . . . .
H18I H 0.4452 0.9493 0.4077 0.083 Uiso 1 1 calc R U . . .
H18J H 0.5250 0.9274 0.3836 0.083 Uiso 1 1 calc R U . . .
H18K H 0.5130 0.9472 0.4312 0.083 Uiso 1 1 calc R U . . .
O39 O 0.3310(5) 1.0399(5) 0.3618(3) 0.041(2) Uani 1 1 d . . . . .
C69 C 0.2939(8) 1.0094(7) 0.3941(5) 0.040(4) Uani 1 1 d . . . . .
C70 C 0.3051(9) 1.0050(7) 0.4388(5) 0.046(4) Uani 1 1 d . . . . .
C71 C 0.2706(9) 0.9734(8) 0.4728(5) 0.056(4) Uani 1 1 d . . . . .
H71A H 0.2791 0.9722 0.5021 0.067 Uiso 1 1 calc R U . . .
C72 C 0.2234(11) 0.9427(9) 0.4657(5) 0.072(6) Uani 1 1 d . . . . .
H72A H 0.2013 0.9189 0.4898 0.086 Uiso 1 1 calc R U . . .
C73 C 0.2088(9) 0.9475(8) 0.4223(6) 0.063(5) Uani 1 1 d . . . . .
H73A H 0.1747 0.9284 0.4169 0.075 Uiso 1 1 calc R U . . .
C74 C 0.2438(8) 0.9800(7) 0.3872(5) 0.048(4) Uani 1 1 d . . . . .
C75 C 0.2252(8) 0.9830(8) 0.3428(5) 0.049(4) Uani 1 1 d . . . . .
H75A H 0.2022 0.9532 0.3389 0.058 Uiso 1 1 calc R U . . .
N7 N 0.2383(7) 1.0232(7) 0.3092(4) 0.052(3) Uani 1 1 d . . . . .
O40 O 0.2206(6) 1.0178(6) 0.2695(3) 0.061(3) Uani 1 1 d . . . . .
O41 O 0.3539(5) 1.0358(5) 0.4438(3) 0.045(3) Uani 1 1 d . . . . .
C76 C 0.3671(10) 1.0319(8) 0.4888(4) 0.058(5) Uani 1 1 d . . . . .
H76A H 0.4021 1.0550 0.4890 0.087 Uiso 1 1 calc R U . . .
H76B H 0.3218 1.0513 0.5057 0.087 Uiso 1 1 calc R U . . .
H76C H 0.3863 0.9870 0.5024 0.087 Uiso 1 1 calc R U . . .
O42 O 0.3304(5) 1.0663(4) 0.1554(3) 0.039(2) Uani 1 1 d . . . . .
C77 C 0.3030(7) 1.1194(7) 0.1274(5) 0.046(4) Uani 1 1 d . . . . .
C78 C 0.3165(8) 1.1169(7) 0.0820(5) 0.047(4) Uani 1 1 d . . . . .
C79 C 0.2933(10) 1.1707(8) 0.0500(6) 0.067(5) Uani 1 1 d . . . . .
H79A H 0.3039 1.1688 0.0194 0.080 Uiso 1 1 calc R U . . .
C80 C 0.2533(12) 1.2281(10) 0.0648(6) 0.099(8) Uani 1 1 d . . . . .
H80A H 0.2362 1.2653 0.0435 0.119 Uiso 1 1 calc R U . . .
C81 C 0.2385(10) 1.2322(8) 0.1074(6) 0.073(6) Uani 1 1 d . . . . .
H81A H 0.2129 1.2722 0.1160 0.088 Uiso 1 1 calc R U . . .
C82 C 0.2610(9) 1.1770(8) 0.1398(5) 0.060(5) Uani 1 1 d . . . . .
C83 C 0.2408(9) 1.1854(8) 0.1864(5) 0.058(5) Uani 1 1 d . . . . .
H83A H 0.2227 1.2277 0.1926 0.069 Uiso 1 1 calc R U . . .
N8 N 0.2467(7) 1.1389(7) 0.2182(4) 0.056(4) Uani 1 1 d . . . . .
O43 O 0.2305(5) 1.1538(5) 0.2602(3) 0.056(3) Uani 1 1 d . . . . .
O44 O 0.3564(5) 1.0576(5) 0.0714(3) 0.047(3) Uani 1 1 d . . . . .
C84 C 0.3727(11) 1.0554(8) 0.0255(5) 0.070(6) Uani 1 1 d . . . . .
H84A H 0.4008 1.0119 0.0215 0.106 Uiso 1 1 calc R U . . .
H84B H 0.3278 1.0678 0.0115 0.106 Uiso 1 1 calc R U . . .
H84C H 0.4009 1.0851 0.0118 0.106 Uiso 1 1 calc R U . . .
O45 O 0.4604(5) 0.8684(4) 0.1547(3) 0.040(2) Uani 1 1 d . . . . .
C85 C 0.4502(7) 0.8107(7) 0.1568(4) 0.036(3) Uani 1 1 d . . . . .
C86 C 0.3798(8) 0.8088(7) 0.1586(5) 0.045(4) Uani 1 1 d . . . . .
C87 C 0.3630(8) 0.7525(7) 0.1617(4) 0.045(4) Uani 1 1 d . . . . .
H87A H 0.3146 0.7528 0.1615 0.054 Uiso 1 1 calc R U . . .
C88 C 0.4184(9) 0.6952(7) 0.1652(4) 0.046(4) Uani 1 1 d . . . . .
H88A H 0.4076 0.6560 0.1679 0.055 Uiso 1 1 calc R U . . .
C89 C 0.4870(9) 0.6952(7) 0.1648(4) 0.043(4) Uani 1 1 d . . . . .
H89A H 0.5240 0.6556 0.1676 0.051 Uiso 1 1 calc R U . . .
C90 C 0.5053(8) 0.7524(7) 0.1602(4) 0.036(3) Uani 1 1 d . . . . .
C91 C 0.5797(8) 0.7478(7) 0.1588(4) 0.040(4) Uani 1 1 d . . . . .
H91A H 0.6126 0.7071 0.1677 0.048 Uiso 1 1 calc R U . . .
N9 N 0.6045(6) 0.7969(5) 0.1460(3) 0.042(3) Uani 1 1 d . . . . .
O46 O 0.6772(5) 0.7848(4) 0.1492(3) 0.045(2) Uani 1 1 d . . . . .
O47 O 0.3269(5) 0.8676(5) 0.1575(4) 0.055(3) Uani 1 1 d . . . . .
C92 C 0.2566(9) 0.8686(10) 0.1810(6) 0.083(6) Uani 1 1 d . . . . .
H92A H 0.2249 0.9127 0.1774 0.125 Uiso 1 1 calc R U . . .
H92B H 0.2356 0.8420 0.1690 0.125 Uiso 1 1 calc R U . . .
H92C H 0.2618 0.8517 0.2124 0.125 Uiso 1 1 calc R U . . .
O48 O 0.7557(5) 0.9193(4) 0.1677(3) 0.036(2) Uani 1 1 d . . . . .
C93 C 0.8002(7) 0.9426(6) 0.1347(5) 0.037(3) Uani 1 1 d . . . . .
C94 C 0.8580(8) 0.9561(7) 0.1465(5) 0.041(4) Uani 1 1 d . . . . .
C95 C 0.9063(8) 0.9782(7) 0.1157(4) 0.041(4) Uani 1 1 d . . . . .
H95A H 0.9460 0.9866 0.1247 0.049 Uiso 1 1 calc R U . . .
C96 C 0.8968(9) 0.9886(7) 0.0701(5) 0.047(4) Uani 1 1 d . . . . .
H96A H 0.9305 1.0032 0.0483 0.056 Uiso 1 1 calc R U . . .
C97 C 0.8390(8) 0.9773(7) 0.0581(5) 0.044(4) Uani 1 1 d . . . . .
H97A H 0.8307 0.9849 0.0279 0.053 Uiso 1 1 calc R U . . .
C98 C 0.7912(7) 0.9538(5) 0.0918(4) 0.029(3) Uani 1 1 d . U . . .
C99 C 0.7294(7) 0.9443(6) 0.0742(4) 0.036(3) Uani 1 1 d . . . . .
H99A H 0.7180 0.9647 0.0451 0.043 Uiso 1 1 calc R U . . .
N10 N 0.6916(6) 0.9093(5) 0.0976(3) 0.035(3) Uani 1 1 d . . . . .
O49 O 0.6323(5) 0.9067(4) 0.0794(3) 0.039(2) Uani 1 1 d . . . . .
O50 O 0.8621(5) 0.9453(4) 0.1920(3) 0.039(2) Uani 1 1 d . . . . .
C100 C 0.8944(9) 0.9874(7) 0.2058(5) 0.051(4) Uani 1 1 d . . . . .
H10H H 0.8955 0.9772 0.2380 0.077 Uiso 1 1 calc R U . . .
H10I H 0.9438 0.9815 0.1916 0.077 Uiso 1 1 calc R U . . .
H10J H 0.8659 1.0320 0.1973 0.077 Uiso 1 1 calc R U . . .
O51 O 0.7391(5) 0.8727(4) 0.3131(3) 0.032(2) Uani 1 1 d . . . . .
C101 C 0.7673(7) 0.8248(6) 0.3449(4) 0.035(3) Uani 1 1 d . . . . .
C102 C 0.8108(8) 0.7662(6) 0.3326(4) 0.041(4) Uani 1 1 d . . . . .
C103 C 0.8408(9) 0.7151(8) 0.3619(5) 0.061(5) Uani 1 1 d . . . . .
H10A H 0.8694 0.6766 0.3522 0.074 Uiso 1 1 calc R U . . .
C104 C 0.8302(10) 0.7180(8) 0.4077(5) 0.067(5) Uani 1 1 d . . . . .
H10B H 0.8523 0.6822 0.4287 0.080 Uiso 1 1 calc R U . . .
C105 C 0.7870(9) 0.7739(8) 0.4209(5) 0.057(4) Uani 1 1 d . . . . .
H10C H 0.7779 0.7760 0.4515 0.069 Uiso 1 1 calc R U . . .
C106 C 0.7562(8) 0.8279(7) 0.3902(4) 0.044(4) Uani 1 1 d . . . . .
C107 C 0.7098(8) 0.8837(6) 0.4077(4) 0.042(4) Uani 1 1 d . . . . .
H10D H 0.6927 0.8788 0.4381 0.051 Uiso 1 1 calc R U . . .
N11 N 0.6911(6) 0.9385(5) 0.3838(4) 0.040(3) Uani 1 1 d . . . . .
O52 O 0.6452(5) 0.9864(4) 0.4043(3) 0.040(2) Uani 1 1 d . . . . .
O53 O 0.8200(5) 0.7673(4) 0.2872(3) 0.040(2) Uani 1 1 d . . . . .
C108 C 0.8387(10) 0.7064(7) 0.2734(5) 0.063(5) Uani 1 1 d . . . . .
H10K H 0.8439 0.7127 0.2411 0.095 Uiso 1 1 calc R U . . .
H10L H 0.8844 0.6792 0.2846 0.095 Uiso 1 1 calc R U . . .
H10M H 0.8007 0.6857 0.2852 0.095 Uiso 1 1 calc R U . . .
O54 O 0.4987(5) 1.1311(4) 0.3415(3) 0.035(2) Uani 1 1 d . . . . .
C109 C 0.5065(8) 1.1899(6) 0.3349(4) 0.036(3) Uani 1 1 d . . . . .
C110 C 0.4465(9) 1.2425(6) 0.3438(4) 0.043(4) Uani 1 1 d . . . . .
C111 C 0.4502(10) 1.3028(7) 0.3360(5) 0.052(4) Uani 1 1 d . . . . .
H11A H 0.4089 1.3365 0.3427 0.062 Uiso 1 1 calc R U . . .
C112 C 0.5155(10) 1.3159(7) 0.3178(5) 0.057(5) Uani 1 1 d . . . . .
H11B H 0.5186 1.3585 0.3116 0.069 Uiso 1 1 calc R U . . .
C113 C 0.5743(9) 1.2664(7) 0.3092(5) 0.054(4) Uani 1 1 d . . . . .
H11C H 0.6182 1.2752 0.2965 0.064 Uiso 1 1 calc R U . . .
C114 C 0.5718(8) 1.2034(6) 0.3184(4) 0.040(4) Uani 1 1 d . . . . .
C115 C 0.6395(8) 1.1542(7) 0.3108(5) 0.043(4) Uani 1 1 d . . . . .
H11D H 0.6778 1.1659 0.2917 0.051 Uiso 1 1 calc R U . . .
N12 N 0.6487(6) 1.0950(5) 0.3296(4) 0.040(3) Uani 1 1 d . . . . .
O55 O 0.7161(5) 1.0535(4) 0.3208(3) 0.045(2) Uani 1 1 d . . . . .
O56 O 0.3844(5) 1.2246(4) 0.3603(3) 0.047(3) Uani 1 1 d . . . . .
C116 C 0.3260(10) 1.2766(8) 0.3726(8) 0.116(10) Uani 1 1 d . . . . .
H11H H 0.2836 1.2617 0.3840 0.173 Uiso 1 1 calc R U . . .
H11I H 0.3396 1.2935 0.3955 0.173 Uiso 1 1 calc R U . . .
H11J H 0.3148 1.3105 0.3467 0.173 Uiso 1 1 calc R U . . .
O73 O 0.2766(5) 1.1566(5) 0.3953(3) 0.047(3) Uani 1 1 d . . . . .
O74 O 0.2104(6) 1.1447(6) 0.3467(4) 0.072(4) Uani 1 1 d . . . . .
C163 C 0.2191(11) 1.1596(11) 0.3823(7) 0.089(6) Uani 1 1 d . U . . .
C164 C 0.1519(7) 1.1635(8) 0.4186(5) 0.099(6) Uani 1 1 d G U . . .
C165 C 0.1577(7) 1.1777(11) 0.4589(6) 0.175(15) Uani 1 1 d G U . . .
H165 H 0.2019 1.1818 0.4648 0.209 Uiso 1 1 calc R U . . .
C166 C 0.0987(9) 1.1858(11) 0.4907(5) 0.22(2) Uani 1 1 d G U . . .
H166 H 0.1026 1.1955 0.5182 0.269 Uiso 1 1 calc R U . . .
C167 C 0.0340(7) 1.1797(10) 0.4821(5) 0.135(10) Uani 1 1 d G U . . .
H167 H -0.0063 1.1852 0.5038 0.162 Uiso 1 1 calc R U . . .
C168 C 0.0283(7) 1.1655(9) 0.4418(5) 0.126(9) Uani 1 1 d G U . . .
H168 H -0.0159 1.1614 0.4359 0.151 Uiso 1 1 calc R U . . .
C169 C 0.0872(8) 1.1574(8) 0.4100(4) 0.107(7) Uani 1 1 d G U . . .
H169 H 0.0833 1.1478 0.3824 0.129 Uiso 1 1 calc R U . . .
O75 O 0.1984(6) 1.0435(6) 0.1845(4) 0.060(3) Uani 1 1 d . . . . .
O76 O 0.2526(6) 0.9974(5) 0.1260(3) 0.049(3) Uani 1 1 d . . . . .
C170 C 0.1984(9) 1.0298(8) 0.1467(6) 0.056(4) Uani 1 1 d . . . . .
C171 C 0.1294(9) 1.0524(8) 0.1255(6) 0.056(4) Uani 1 1 d . . . . .
C172 C 0.0659(11) 1.0847(14) 0.1476(8) 0.140(13) Uani 1 1 d . . . . .
H17A H 0.0664 1.0926 0.1763 0.168 Uiso 1 1 calc R U . . .
C173 C 0.0015(12) 1.1055(13) 0.1281(9) 0.126(10) Uani 1 1 d . . . . .
H17B H -0.0419 1.1269 0.1437 0.152 Uiso 1 1 calc R U . . .
C174 C 0.0006(10) 1.0953(10) 0.0873(7) 0.074(6) Uani 1 1 d . . . . .
H17C H -0.0426 1.1125 0.0730 0.089 Uiso 1 1 calc R U . . .
C175 C 0.0616(10) 1.0602(9) 0.0663(7) 0.071(5) Uani 1 1 d . . . . .
H17D H 0.0607 1.0506 0.0381 0.085 Uiso 1 1 calc R U . . .
C176 C 0.1240(10) 1.0392(8) 0.0863(6) 0.059(5) Uani 1 1 d . . . . .
H17E H 0.1659 1.0139 0.0717 0.071 Uiso 1 1 calc R U . . .
O77 O 0.4005(5) 0.9186(4) 0.0739(3) 0.041(2) Uani 1 1 d . . . . .
O78 O 0.5200(5) 0.8732(4) 0.0664(3) 0.036(2) Uani 1 1 d . . . . .
C177 C 0.4584(8) 0.8887(6) 0.0533(4) 0.031(3) Uani 1 1 d . . . . .
C178 C 0.4500(8) 0.8705(7) 0.0114(4) 0.041(4) Uani 1 1 d . . . . .
C179 C 0.3835(9) 0.8888(7) -0.0044(5) 0.045(4) Uani 1 1 d . . . . .
H17F H 0.3427 0.9139 0.0112 0.054 Uiso 1 1 calc R U . . .
C180 C 0.3753(10) 0.8710(8) -0.0429(5) 0.061(5) Uani 1 1 d . . . . .
H18A H 0.3290 0.8838 -0.0533 0.073 Uiso 1 1 calc R U . . .
C181 C 0.4334(12) 0.8351(8) -0.0660(5) 0.064(5) Uani 1 1 d . . . . .
H18B H 0.4277 0.8229 -0.0923 0.076 Uiso 1 1 calc R U . . .
C182 C 0.5013(11) 0.8168(7) -0.0503(5) 0.057(5) Uani 1 1 d . . . . .
H18C H 0.5418 0.7919 -0.0661 0.068 Uiso 1 1 calc R U . . .
C183 C 0.5101(9) 0.8344(7) -0.0121(5) 0.046(4) Uani 1 1 d . . . . .
H18D H 0.5564 0.8221 -0.0019 0.055 Uiso 1 1 calc R U . . .
O79 O 0.8061(5) 0.7988(4) 0.1459(3) 0.039(2) Uani 1 1 d . . . . .
O80 O 0.8700(5) 0.8095(4) 0.1963(3) 0.037(2) Uani 1 1 d . . . . .
C184 C 0.8651(7) 0.7887(6) 0.1625(5) 0.034(3) Uani 1 1 d . . . . .
C185 C 0.9318(8) 0.7479(8) 0.1421(5) 0.052(4) Uani 1 1 d . . . . .
C186 C 0.9343(10) 0.7381(11) 0.0993(6) 0.081(6) Uani 1 1 d . . . . .
H18E H 0.8933 0.7567 0.0832 0.097 Uiso 1 1 calc R U . . .
C187 C 0.9979(12) 0.7007(12) 0.0807(8) 0.102(8) Uani 1 1 d . . . . .
H18F H 1.0009 0.6954 0.0509 0.122 Uiso 1 1 calc R U . . .
C188 C 1.0556(12) 0.6716(14) 0.1038(8) 0.124(11) Uani 1 1 d . . . . .
H18G H 1.0981 0.6451 0.0906 0.149 Uiso 1 1 calc R U . . .
C189 C 1.0529(9) 0.6805(12) 0.1474(8) 0.107(9) Uani 1 1 d . . . . .
H18H H 1.0935 0.6609 0.1639 0.128 Uiso 1 1 calc R U . . .
C190 C 0.9903(8) 0.7182(9) 0.1656(6) 0.072(6) Uani 1 1 d . . . . .
H19A H 0.9874 0.7239 0.1952 0.086 Uiso 1 1 calc R U . . .
O81 O 0.8805(4) 0.8763(4) 0.2797(3) 0.037(2) Uani 1 1 d . . . . .
O82 O 0.8239(5) 0.9460(5) 0.3244(3) 0.045(2) Uani 1 1 d . . . . .
C191 C 0.8779(8) 0.9021(7) 0.3120(5) 0.040(3) Uani 1 1 d D U . . .
C192 C 0.9505(11) 0.8934(15) 0.3281(9) 0.067(9) Uiso 0.5 1 d DG U P K 1
C193 C 1.0124(16) 0.8486(15) 0.3139(9) 0.100(12) Uiso 0.5 1 d G U P K 1
H193 H 1.0118 0.8283 0.2902 0.120 Uiso 0.5 1 calc R U P K 1
C194 C 1.0752(12) 0.8336(15) 0.3343(11) 0.131(14) Uiso 0.5 1 d G U P K 1
H194 H 1.1175 0.8030 0.3245 0.157 Uiso 0.5 1 calc R U P K 1
C195 C 1.0762(13) 0.8633(17) 0.3689(11) 0.131(14) Uiso 0.5 1 d G U P K 1
H195 H 1.1191 0.8531 0.3828 0.157 Uiso 0.5 1 calc R U P K 1
C196 C 1.0143(17) 0.9081(15) 0.3831(9) 0.094(11) Uiso 0.5 1 d G U P K 1
H196 H 1.0150 0.9284 0.4068 0.113 Uiso 0.5 1 calc R U P K 1
C197 C 0.9515(12) 0.9231(13) 0.3628(10) 0.095(12) Uiso 0.5 1 d G U P K 1
H197 H 0.9092 0.9537 0.3725 0.114 Uiso 0.5 1 calc R U P K 1
C392 C 0.9383(11) 0.8778(12) 0.3418(7) 0.038(6) Uiso 0.5 1 d DG U P K 2
C393 C 0.9939(15) 0.8249(13) 0.3315(8) 0.120(13) Uiso 0.5 1 d G U P K 2
H393 H 0.9924 0.8066 0.3070 0.144 Uiso 0.5 1 calc R U P K 2
C394 C 1.0516(13) 0.7989(13) 0.3571(11) 0.143(15) Uiso 0.5 1 d G U P K 2
H394 H 1.0896 0.7628 0.3501 0.171 Uiso 0.5 1 calc R U P K 2
C395 C 1.0538(13) 0.8256(15) 0.3930(10) 0.107(12) Uiso 0.5 1 d G U P K 2
H395 H 1.0933 0.8078 0.4105 0.129 Uiso 0.5 1 calc R U P K 2
C396 C 0.9983(16) 0.8785(15) 0.4033(7) 0.098(12) Uiso 0.5 1 d G U P K 2
H396 H 0.9998 0.8968 0.4279 0.117 Uiso 0.5 1 calc R U P K 2
C397 C 0.9405(12) 0.9045(12) 0.3777(8) 0.086(11) Uiso 0.5 1 d G U P K 2
H397 H 0.9025 0.9406 0.3848 0.103 Uiso 0.5 1 calc R U P K 2
O83 O 0.5580(5) 1.0950(4) 0.4217(3) 0.041(2) Uani 1 1 d . . . . .
O84 O 0.4378(6) 1.1295(4) 0.4317(3) 0.038(2) Uani 1 1 d . . . . .
C198 C 0.4984(9) 1.1244(6) 0.4417(4) 0.041(4) Uani 1 1 d . . . . .
C199 C 0.5037(9) 1.1525(6) 0.4802(4) 0.041(4) Uani 1 1 d . . . . .
C200 C 0.5697(10) 1.1498(6) 0.4910(5) 0.051(4) Uani 1 1 d . . . . .
H20A H 0.6124 1.1311 0.4736 0.061 Uiso 1 1 calc R U . . .
C201 C 0.5737(13) 1.1746(8) 0.5278(6) 0.073(6) Uani 1 1 d . . . . .
H20B H 0.6190 1.1738 0.5355 0.088 Uiso 1 1 calc R U . . .
C202 C 0.5105(14) 1.2004(8) 0.5528(6) 0.077(7) Uani 1 1 d . . . . .
H20C H 0.5130 1.2170 0.5779 0.092 Uiso 1 1 calc R U . . .
C203 C 0.4455(13) 1.2026(7) 0.5423(5) 0.070(6) Uani 1 1 d . . . . .
H20D H 0.4026 1.2209 0.5596 0.084 Uiso 1 1 calc R U . . .
C204 C 0.4426(10) 1.1775(7) 0.5056(5) 0.055(4) Uani 1 1 d . . . . .
H20E H 0.3972 1.1778 0.4984 0.066 Uiso 1 1 calc R U . . .
O501 O 0.8734(8) 0.5646(7) 0.4466(5) 0.057(4) Uani 0.75 1 d . . P L 1
H501 H 0.8345 0.5754 0.4349 0.086 Uiso 0.75 1 calc DR U P L 1
C501 C 0.8896(14) 0.5004(12) 0.4660(9) 0.091(9) Uani 0.75 1 d . . P L 1
H50A H 0.9375 0.4865 0.4766 0.136 Uiso 0.75 1 calc R U P L 1
H50B H 0.8892 0.4748 0.4442 0.136 Uiso 0.75 1 calc R U P L 1
H50C H 0.8535 0.4945 0.4909 0.136 Uiso 0.75 1 calc R U P L 1
O502 O 0.7473(7) 0.6050(6) 0.4087(4) 0.078(4) Uani 1 1 d D . . . .
H502 H 0.7446 0.5982 0.3836 0.117 Uiso 1 1 calc R U . . .
C502 C 0.6903(9) 0.6607(9) 0.4178(6) 0.067(5) Uani 1 1 d . . . . .
H50D H 0.6970 0.6717 0.4454 0.101 Uiso 1 1 calc R U . . .
H50E H 0.6438 0.6519 0.4209 0.101 Uiso 1 1 calc R U . . .
H50F H 0.6913 0.6966 0.3935 0.101 Uiso 1 1 calc R U . . .
O503 O 0.0878(8) 0.7153(7) 0.2628(6) 0.112(6) Uani 1 1 d . . . . .
H503 H 0.1250 0.6893 0.2734 0.169 Uiso 1 1 calc R U . . .
C503 C 0.0318(17) 0.7001(16) 0.2834(11) 0.179(15) Uani 1 1 d . . . . .
H50G H 0.0358 0.6908 0.3153 0.269 Uiso 1 1 calc R U . . .
H50H H 0.0283 0.6622 0.2739 0.269 Uiso 1 1 calc R U . . .
H50I H -0.0114 0.7359 0.2768 0.269 Uiso 1 1 calc R U . . .
O504 O 0.8674(9) 0.7495(8) 0.0077(5) 0.114(6) Uani 1 1 d . . . . .
H504 H 0.8230 0.7558 0.0150 0.170 Uiso 1 1 calc R U . . .
C504 C 0.8815(18) 0.8103(16) -0.0128(9) 0.179(17) Uani 1 1 d . . . . .
H50J H 0.8936 0.8289 0.0097 0.269 Uiso 1 1 calc R U . . .
H50K H 0.8384 0.8398 -0.0259 0.269 Uiso 1 1 calc R U . . .
H50L H 0.9219 0.8030 -0.0358 0.269 Uiso 1 1 calc R U . . .
O505 O 0.7427(12) 0.7683(9) 0.0605(5) 0.128(7) Uani 1 1 d . . . . .
H505 H 0.7411 0.7759 0.0860 0.192 Uiso 1 1 calc R U . . .
C505 C 0.6899(12) 0.7384(11) 0.0599(7) 0.095(7) Uani 1 1 d . . . . .
H50M H 0.6420 0.7692 0.0627 0.142 Uiso 1 1 calc R U . . .
H50N H 0.6937 0.7023 0.0846 0.142 Uiso 1 1 calc R U . . .
H50O H 0.6972 0.7228 0.0320 0.142 Uiso 1 1 calc R U . . .

loop_
_atom_site_aniso_label
_atom_site_aniso_U_11
_atom_site_aniso_U_22
_atom_site_aniso_U_33
_atom_site_aniso_U_23
_atom_site_aniso_U_13
_atom_site_aniso_U_12
Yb1 0.0288(3) 0.0329(3) 0.0271(3) -0.0065(2) -0.0086(2) -0.0070(2)
Yb2 0.0413(4) 0.0249(3) 0.0244(3) -0.0069(2) 0.0004(2) -0.0109(2)
Yb3 0.0271(3) 0.0706(5) 0.0420(4) -0.0166(3) -0.0019(3) -0.0090(3)
Fe1 0.0267(10) 0.0294(10) 0.0254(9) -0.0085(8) -0.0062(8) -0.0064(8)
Fe2 0.0321(11) 0.0299(10) 0.0259(9) -0.0094(8) -0.0035(8) -0.0072(8)
Fe3 0.0392(12) 0.0266(10) 0.0364(11) -0.0065(8) -0.0068(9) -0.0064(8)
Fe4 0.0365(12) 0.0458(12) 0.0413(12) -0.0094(10) -0.0088(9) -0.0046(9)
Fe5 0.0296(11) 0.0536(13) 0.0339(11) -0.0057(9) -0.0008(9) -0.0066(9)
Fe6 0.0291(10) 0.0386(11) 0.0277(10) -0.0023(8) -0.0018(8) -0.0079(8)
O1 0.044(5) 0.036(5) 0.010(4) 0.008(4) -0.012(4) -0.016(4)
C1 0.076(12) 0.073(12) 0.045(9) 0.000(8) -0.026(9) -0.042(10)
O2 0.027(5) 0.028(5) 0.027(4) -0.004(4) 0.000(4) -0.010(4)
O3 0.050(6) 0.026(5) 0.026(5) -0.008(4) -0.004(4) -0.005(4)
C3 0.105(15) 0.050(10) 0.030(8) -0.002(7) -0.002(9) 0.011(9)
O4 0.046(5) 0.015(4) 0.023(4) 0.005(3) -0.010(4) -0.008(4)
C4 0.042(9) 0.063(11) 0.044(9) -0.010(8) -0.007(7) -0.011(8)
O5 0.043(6) 0.030(5) 0.030(5) -0.002(4) -0.004(4) -0.006(4)
O6 0.039(6) 0.062(7) 0.051(6) 0.001(5) -0.013(5) -0.015(5)
C6 0.059(12) 0.073(13) 0.084(14) 0.011(11) -0.019(10) -0.030(10)
O7 0.051(6) 0.056(7) 0.034(5) -0.009(5) 0.004(5) -0.003(5)
C7 0.075(13) 0.076(13) 0.043(10) -0.013(9) 0.007(9) 0.003(10)
O8 0.036(5) 0.048(6) 0.038(5) -0.015(4) -0.003(4) -0.006(4)
O9 0.031(5) 0.028(5) 0.030(5) -0.001(4) -0.003(4) -0.006(4)
C9 0.048(10) 0.041(9) 0.078(12) -0.014(8) -0.010(9) -0.012(7)
O21 0.032(5) 0.028(5) 0.022(4) -0.003(4) -0.004(4) -0.007(4)
C21 0.030(7) 0.037(8) 0.028(7) -0.006(6) -0.010(6) -0.007(6)
C22 0.037(8) 0.041(8) 0.037(8) -0.014(7) -0.010(6) -0.006(7)
C23 0.069(12) 0.055(10) 0.033(8) -0.001(7) 0.007(8) -0.017(9)
C24 0.045(10) 0.095(14) 0.030(9) 0.003(8) -0.001(7) -0.028(9)
C25 0.060(11) 0.048(9) 0.048(10) -0.004(7) 0.010(8) -0.026(8)
C26 0.025(7) 0.036(7) 0.026(7) -0.005(6) -0.001(5) -0.005(6)
C27 0.019(7) 0.034(7) 0.038(8) -0.011(6) -0.010(6) -0.007(5)
N1 0.038(7) 0.029(6) 0.026(6) -0.011(5) 0.000(5) -0.009(5)
O22 0.041(5) 0.042(5) 0.026(5) -0.014(4) 0.001(4) -0.017(4)
O23 0.045(6) 0.041(5) 0.035(5) -0.011(4) -0.017(4) -0.011(5)
C28 0.18(2) 0.048(10) 0.028(9) 0.015(7) -0.041(11) -0.053(12)
O24 0.029(5) 0.024(4) 0.026(4) -0.008(4) -0.007(4) -0.006(4)
C29 0.040(8) 0.029(7) 0.039(8) -0.013(6) -0.011(6) -0.016(6)
C30 0.009(6) 0.051(8) 0.031(7) -0.015(6) -0.005(5) -0.008(6)
C31 0.045(9) 0.040(8) 0.031(7) -0.004(6) -0.010(6) -0.019(7)
C32 0.048(9) 0.028(7) 0.039(8) 0.013(6) -0.020(7) -0.001(6)
C33 0.032(8) 0.043(8) 0.031(7) -0.011(6) -0.009(6) -0.001(6)
C34 0.022(7) 0.030(7) 0.035(7) 0.001(6) -0.012(6) -0.007(5)
C35 0.028(7) 0.032(7) 0.031(7) -0.013(6) -0.005(6) -0.006(6)
N2 0.028(6) 0.033(6) 0.024(5) -0.012(5) -0.009(4) -0.006(5)
O25 0.036(5) 0.033(5) 0.027(5) -0.011(4) -0.014(4) 0.002(4)
O26 0.047(6) 0.036(5) 0.026(5) -0.014(4) 0.002(4) -0.013(4)
C36 0.083(12) 0.040(9) 0.026(8) -0.004(6) -0.003(8) -0.013(8)
O27 0.067(7) 0.025(5) 0.030(5) -0.009(4) 0.000(5) -0.015(4)
C37 0.087(12) 0.023(7) 0.022(7) 0.000(6) -0.003(7) -0.022(8)
C38 0.075(12) 0.035(8) 0.024(7) -0.010(6) 0.003(7) -0.010(8)
C39 0.103(15) 0.039(9) 0.043(9) -0.020(7) 0.023(9) -0.035(10)
C40 0.109(16) 0.039(10) 0.040(9) -0.013(8) 0.017(10) -0.016(11)
C41 0.090(14) 0.024(8) 0.046(10) 0.001(7) -0.013(9) -0.004(8)
C42 0.082(13) 0.036(9) 0.025(8) 0.002(6) -0.009(8) -0.002(8)
C43 0.059(11) 0.039(9) 0.048(9) -0.008(7) -0.014(8) 0.004(8)
N3 0.049(8) 0.036(8) 0.056(8) -0.014(6) -0.014(6) 0.001(6)
O28 0.050(7) 0.041(6) 0.070(8) -0.016(5) -0.020(6) 0.006(5)
O29 0.053(7) 0.058(7) 0.050(6) -0.019(5) 0.007(5) -0.032(6)
O30 0.035(5) 0.048(6) 0.029(5) -0.004(4) 0.001(4) -0.018(4)
C45 0.033(8) 0.065(10) 0.032(8) -0.011(7) 0.001(6) -0.028(7)
C46 0.068(12) 0.076(12) 0.035(9) -0.007(8) -0.005(8) -0.036(10)
C47 0.093(15) 0.127(18) 0.045(11) -0.001(11) 0.002(10) -0.080(14)
C48 0.083(14) 0.128(18) 0.047(11) -0.003(11) 0.005(10) -0.067(14)
C49 0.064(12) 0.105(15) 0.036(9) -0.011(9) -0.006(8) -0.054(11)
C50 0.043(9) 0.061(10) 0.042(9) -0.012(8) 0.005(7) -0.024(8)
C51 0.060(10) 0.056(10) 0.030(8) -0.012(7) 0.013(7) -0.023(8)
N4 0.034(7) 0.050(7) 0.034(6) -0.021(6) -0.001(5) -0.008(6)
O31 0.036(5) 0.052(6) 0.031(5) -0.011(4) -0.002(4) -0.018(5)
O32 0.062(8) 0.105(10) 0.042(6) -0.025(6) 0.005(5) -0.051(7)
C52 0.14(2) 0.098(16) 0.051(11) -0.017(11) -0.013(12) -0.075(15)
O33 0.019(4) 0.055(5) 0.043(5) -0.011(4) -0.009(4) -0.005(4)
C53 0.027(6) 0.062(7) 0.055(5) -0.011(4) -0.015(4) 0.005(5)
C54 0.044(7) 0.083(9) 0.054(7) -0.021(6) -0.017(5) 0.014(7)
C55 0.083(11) 0.109(12) 0.065(8) -0.034(7) -0.033(7) 0.046(10)
C56 0.100(11) 0.097(11) 0.062(8) -0.024(7) -0.035(7) 0.050(10)
C57 0.079(9) 0.074(9) 0.057(7) -0.016(6) -0.024(6) 0.027(8)
C58 0.030(4) 0.039(4) 0.051(4) -0.006(3) -0.010(3) -0.007(3)
C59 0.040(7) 0.050(8) 0.040(7) -0.004(6) -0.020(5) 0.004(6)
N5 0.032(7) 0.062(8) 0.035(6) -0.013(6) -0.005(5) -0.011(6)
O34 0.026(5) 0.045(6) 0.029(5) -0.004(4) -0.007(4) 0.003(4)
O35 0.047(7) 0.105(9) 0.049(7) -0.052(7) -0.002(5) 0.018(6)
O36 0.050(6) 0.028(5) 0.032(5) -0.006(4) -0.007(4) -0.004(4)
C61 0.036(8) 0.042(8) 0.017(6) 0.004(6) -0.012(6) -0.007(6)
C62 0.027(7) 0.046(8) 0.036(8) -0.005(6) -0.013(6) -0.016(6)
C63 0.043(9) 0.043(9) 0.046(9) -0.020(7) -0.009(7) -0.009(7)
C64 0.071(11) 0.025(8) 0.041(9) -0.005(6) -0.015(8) -0.001(8)
C65 0.065(11) 0.039(9) 0.044(9) 0.006(7) -0.009(8) -0.021(8)
C66 0.040(8) 0.036(8) 0.024(7) 0.003(6) -0.002(6) -0.018(6)
C67 0.044(9) 0.048(9) 0.039(8) 0.014(7) -0.010(7) -0.032(7)
N6 0.035(7) 0.044(7) 0.032(6) 0.004(5) 0.004(5) -0.015(5)
O37 0.026(5) 0.056(6) 0.040(5) -0.006(5) 0.000(4) -0.011(4)
O38 0.036(6) 0.039(6) 0.084(8) -0.012(5) -0.010(6) 0.003(5)
C68A 0.056(16) 0.058(16) 0.16(3) 0.005(17) -0.051(18) 0.003(13)
O61 0.035(6) 0.045(6) 0.039(5) -0.022(4) -0.006(4) -0.004(4)
O62 0.027(5) 0.033(5) 0.039(5) -0.014(4) -0.010(4) -0.007(4)
C121 0.038(8) 0.046(8) 0.027(7) -0.013(6) -0.001(6) -0.009(7)
O63 0.043(6) 0.039(5) 0.034(5) -0.017(4) -0.002(4) -0.020(4)
O64 0.050(6) 0.036(5) 0.033(5) -0.015(4) -0.011(4) -0.018(4)
C128 0.036(8) 0.061(9) 0.037(8) -0.019(7) 0.004(6) -0.021(7)
O65 0.053(6) 0.030(5) 0.033(5) -0.009(4) 0.002(5) -0.008(4)
O66 0.040(6) 0.038(5) 0.040(6) -0.019(4) -0.002(5) -0.012(4)
C135 0.062(10) 0.018(7) 0.019(7) 0.001(5) 0.014(7) -0.006(7)
C136 0.057(9) 0.024(7) 0.022(7) -0.001(5) 0.004(6) -0.018(6)
C137 0.071(11) 0.036(8) 0.041(9) -0.013(7) -0.010(8) -0.016(8)
C138 0.126(18) 0.045(10) 0.049(10) -0.001(8) -0.032(11) -0.035(11)
C139 0.15(2) 0.053(11) 0.031(9) -0.020(8) 0.027(11) -0.059(13)
C140 0.126(18) 0.048(10) 0.047(10) -0.022(8) 0.045(11) -0.060(11)
C141 0.082(12) 0.035(8) 0.035(8) -0.024(7) 0.022(8) -0.027(8)
O67 0.051(7) 0.069(8) 0.055(7) -0.018(6) -0.011(6) 0.008(6)
O68 0.038(6) 0.098(9) 0.055(7) -0.029(7) 0.009(5) -0.011(6)
C142 0.030(9) 0.096(12) 0.039(9) -0.010(9) 0.003(7) 0.022(9)
O69 0.026(6) 0.127(11) 0.056(7) -0.034(7) 0.004(5) -0.030(6)
O70 0.036(6) 0.066(7) 0.053(6) -0.012(5) 0.001(5) -0.017(5)
C149 0.031(9) 0.073(11) 0.056(10) -0.019(9) -0.005(8) -0.022(8)
C150 0.040(10) 0.061(11) 0.073(12) -0.028(9) -0.001(9) -0.014(8)
C151 0.046(12) 0.17(2) 0.13(2) -0.093(18) 0.017(13) -0.038(13)
C152 0.048(14) 0.20(3) 0.16(3) -0.12(2) 0.016(15) -0.047(15)
C153 0.030(11) 0.15(2) 0.17(3) -0.09(2) -0.024(14) -0.003(12)
C154 0.065(14) 0.083(14) 0.127(19) -0.057(13) -0.031(13) -0.011(11)
C155 0.049(11) 0.041(9) 0.088(14) -0.016(9) -0.023(10) -0.002(7)
O71 0.034(5) 0.041(5) 0.028(5) -0.005(4) -0.002(4) -0.012(4)
O72 0.030(5) 0.044(5) 0.036(5) -0.023(4) -0.006(4) -0.018(4)
C156 0.029(7) 0.033(7) 0.023(6) -0.002(5) -0.018(6) -0.020(6)
C157 0.059(10) 0.039(8) 0.015(6) -0.008(6) 0.006(6) -0.030(7)
C158 0.049(9) 0.041(8) 0.044(9) 0.000(7) -0.025(7) -0.018(7)
C159 0.096(15) 0.051(10) 0.047(10) 0.005(8) -0.037(10) -0.039(10)
C160 0.080(14) 0.067(12) 0.048(10) -0.033(9) -0.004(10) -0.016(10)
C161 0.073(13) 0.092(14) 0.048(10) -0.045(10) 0.001(9) -0.012(10)
C162 0.051(9) 0.040(8) 0.041(8) -0.019(7) 0.004(7) -0.011(7)
Yb4 0.0427(4) 0.0363(3) 0.0290(3) -0.0072(3) -0.0018(3) -0.0097(3)
Yb5 0.0372(4) 0.0437(4) 0.0350(3) -0.0082(3) -0.0053(3) -0.0188(3)
Yb6 0.0311(3) 0.0333(3) 0.0322(3) -0.0021(2) -0.0069(3) -0.0107(2)
Fe7 0.0417(13) 0.0585(14) 0.0373(12) -0.0172(10) -0.0031(10) -0.0123(10)
Fe8 0.0394(12) 0.0566(14) 0.0405(12) -0.0159(10) -0.0053(10) -0.0133(10)
Fe9 0.0377(11) 0.0396(11) 0.0331(11) 0.0018(9) -0.0079(9) -0.0168(9)
Fe10 0.0389(12) 0.0434(12) 0.0313(10) 0.0017(9) -0.0088(9) -0.0188(9)
Fe11 0.0365(11) 0.0304(10) 0.0336(10) -0.0037(8) -0.0055(9) -0.0080(8)
Fe12 0.0403(12) 0.0299(10) 0.0330(10) -0.0073(8) -0.0017(9) -0.0105(8)
O10 0.060(6) 0.050(6) 0.013(4) 0.006(4) -0.008(4) -0.014(5)
C10 0.082(14) 0.107(16) 0.049(11) -0.009(10) -0.017(10) -0.046(12)
O11 0.034(5) 0.054(6) 0.029(5) -0.003(4) -0.005(4) 0.001(4)
C11 0.034(10) 0.128(18) 0.119(17) -0.080(15) 0.001(11) -0.002(10)
O12 0.049(6) 0.048(6) 0.035(5) -0.006(5) 0.000(5) -0.023(5)
C12 0.064(11) 0.064(11) 0.046(10) -0.001(8) -0.006(8) -0.025(9)
O13 0.026(5) 0.038(5) 0.041(5) 0.003(4) -0.013(4) -0.021(4)
C13 0.063(11) 0.042(9) 0.073(12) -0.011(8) -0.008(9) -0.014(8)
O14 0.034(5) 0.050(6) 0.032(5) -0.005(4) -0.007(4) -0.022(4)
O15 0.025(5) 0.053(6) 0.040(5) 0.003(4) -0.012(4) -0.027(4)
C15 0.077(12) 0.079(12) 0.041(9) -0.008(8) -0.006(8) -0.054(10)
O16 0.040(5) 0.024(5) 0.033(5) 0.007(4) -0.006(4) -0.004(4)
C16 0.044(10) 0.057(11) 0.066(11) 0.000(9) 0.007(8) -0.010(8)
O17 0.039(5) 0.031(5) 0.035(5) -0.009(4) -0.008(4) -0.009(4)
C17 0.050(12) 0.23(3) 0.095(16) -0.084(18) 0.004(11) -0.053(16)
O18 0.049(6) 0.032(5) 0.034(5) -0.004(4) -0.004(4) -0.011(4)
C18 0.053(10) 0.042(9) 0.071(11) -0.006(8) 0.000(9) -0.019(7)
O39 0.047(6) 0.055(6) 0.025(5) -0.014(4) 0.006(4) -0.019(5)
C69 0.043(9) 0.039(8) 0.038(8) -0.013(7) -0.002(7) -0.008(7)
C70 0.062(11) 0.051(9) 0.035(8) -0.018(7) -0.004(7) -0.023(8)
C71 0.070(12) 0.068(11) 0.038(9) -0.010(8) 0.009(8) -0.037(10)
C72 0.097(15) 0.074(13) 0.042(10) -0.002(9) 0.016(10) -0.037(11)
C73 0.062(11) 0.078(13) 0.058(11) -0.012(9) 0.002(9) -0.038(10)
C74 0.051(10) 0.055(10) 0.047(9) -0.022(8) 0.006(8) -0.024(8)
C75 0.036(9) 0.059(10) 0.062(11) -0.032(9) 0.011(8) -0.022(7)
N7 0.045(8) 0.085(10) 0.041(8) -0.031(7) 0.000(6) -0.029(7)
O40 0.050(7) 0.105(9) 0.043(6) -0.031(6) 0.006(5) -0.035(6)
O41 0.057(7) 0.047(6) 0.031(5) -0.010(4) 0.002(5) -0.014(5)
C76 0.090(13) 0.063(11) 0.028(8) -0.004(7) -0.010(8) -0.032(10)
O42 0.050(6) 0.036(5) 0.035(5) -0.007(4) -0.012(4) -0.014(4)
C77 0.030(8) 0.058(10) 0.050(9) -0.005(8) -0.014(7) -0.012(7)
C78 0.037(9) 0.062(10) 0.044(9) -0.010(8) -0.021(7) -0.009(7)
C79 0.080(13) 0.058(11) 0.050(10) -0.007(8) -0.031(9) 0.008(9)
C80 0.127(19) 0.080(14) 0.057(12) -0.012(11) -0.036(13) 0.029(13)
C81 0.081(14) 0.064(12) 0.063(12) -0.015(9) -0.038(11) 0.014(10)
C82 0.058(11) 0.061(11) 0.058(11) -0.006(9) -0.037(9) 0.000(8)
C83 0.063(11) 0.054(10) 0.053(10) -0.014(9) -0.032(9) 0.005(8)
N8 0.046(8) 0.068(9) 0.055(9) -0.029(8) -0.016(7) 0.000(7)
O43 0.043(6) 0.074(8) 0.055(7) -0.030(6) -0.008(5) -0.007(5)
O44 0.063(7) 0.052(6) 0.033(5) -0.015(5) 0.000(5) -0.024(5)
C84 0.132(18) 0.053(11) 0.031(9) -0.001(8) -0.005(10) -0.039(11)
O45 0.048(6) 0.041(6) 0.042(6) -0.004(4) -0.008(5) -0.026(5)
C85 0.036(8) 0.048(9) 0.033(7) -0.004(6) 0.005(6) -0.028(7)
C86 0.056(10) 0.048(9) 0.034(8) -0.004(7) -0.003(7) -0.024(8)
C87 0.050(10) 0.059(10) 0.039(8) -0.012(7) 0.002(7) -0.035(8)
C88 0.074(12) 0.050(10) 0.026(7) -0.007(7) 0.007(7) -0.042(9)
C89 0.059(10) 0.035(8) 0.039(8) -0.002(6) -0.002(7) -0.025(7)
C90 0.048(9) 0.043(8) 0.025(7) 0.002(6) -0.009(6) -0.026(7)
C91 0.061(10) 0.033(8) 0.026(7) 0.008(6) -0.015(7) -0.018(7)
N9 0.049(8) 0.041(7) 0.029(6) 0.005(5) -0.010(6) -0.009(6)
O46 0.041(6) 0.048(6) 0.052(6) 0.001(5) -0.022(5) -0.019(5)
O47 0.038(6) 0.067(7) 0.069(7) -0.014(6) 0.003(5) -0.032(5)
C92 0.061(12) 0.093(15) 0.094(15) 0.013(12) 0.002(11) -0.044(11)
O48 0.039(5) 0.035(5) 0.029(5) 0.001(4) 0.000(4) -0.012(4)
C93 0.030(8) 0.030(7) 0.056(9) -0.014(7) 0.010(7) -0.020(6)
C94 0.048(9) 0.039(8) 0.044(9) -0.005(7) -0.010(7) -0.023(7)
C95 0.041(9) 0.053(9) 0.041(8) -0.013(7) -0.002(7) -0.027(7)
C96 0.061(11) 0.049(9) 0.043(9) -0.004(7) -0.003(8) -0.036(8)
C97 0.053(10) 0.048(9) 0.037(8) -0.005(7) 0.000(7) -0.028(8)
C98 0.027(5) 0.020(4) 0.036(5) 0.004(4) 0.000(4) -0.010(4)
C99 0.045(9) 0.030(7) 0.030(7) -0.001(6) 0.001(6) -0.012(6)
N10 0.041(7) 0.042(7) 0.028(6) 0.001(5) -0.015(5) -0.016(5)
O49 0.042(6) 0.051(6) 0.029(5) -0.001(4) -0.010(4) -0.021(5)
O50 0.046(6) 0.042(6) 0.037(5) -0.012(4) -0.005(4) -0.018(5)
C100 0.063(11) 0.062(10) 0.041(9) -0.016(8) 0.001(8) -0.035(9)
O51 0.040(5) 0.023(5) 0.032(5) 0.004(4) -0.008(4) -0.011(4)
C101 0.047(9) 0.026(7) 0.034(7) 0.000(6) -0.009(6) -0.013(6)
C102 0.056(10) 0.027(7) 0.032(8) -0.004(6) -0.007(7) -0.003(6)
C103 0.070(12) 0.043(10) 0.063(11) -0.009(8) -0.003(9) -0.008(8)
C104 0.097(14) 0.050(10) 0.041(9) 0.003(8) -0.025(10) -0.001(10)
C105 0.066(11) 0.069(12) 0.032(8) -0.002(8) 0.000(8) -0.021(9)
C106 0.059(10) 0.040(8) 0.029(8) -0.005(6) -0.002(7) -0.010(7)
C107 0.058(10) 0.041(8) 0.023(7) -0.004(6) -0.009(7) -0.004(7)
N11 0.046(7) 0.041(7) 0.036(6) -0.012(6) -0.015(6) -0.009(6)
O52 0.043(6) 0.039(5) 0.035(5) -0.011(4) -0.013(4) 0.002(4)
O53 0.045(6) 0.036(5) 0.042(6) -0.012(4) 0.001(5) -0.015(4)
C108 0.098(14) 0.039(9) 0.057(10) -0.017(8) 0.010(10) -0.028(9)
O54 0.046(6) 0.024(5) 0.031(5) -0.007(4) -0.001(4) -0.003(4)
C109 0.050(9) 0.029(8) 0.024(7) 0.002(6) -0.009(6) -0.005(6)
C110 0.065(11) 0.024(8) 0.034(8) 0.000(6) -0.009(7) -0.004(7)
C111 0.072(12) 0.032(9) 0.044(9) 0.000(7) -0.031(9) 0.001(8)
C112 0.090(14) 0.027(8) 0.058(11) 0.008(7) -0.036(10) -0.017(9)
C113 0.065(11) 0.043(9) 0.060(10) 0.000(8) -0.017(9) -0.025(8)
C114 0.059(10) 0.021(7) 0.040(8) -0.004(6) -0.004(7) -0.012(6)
C115 0.045(9) 0.041(9) 0.048(9) -0.002(7) -0.008(7) -0.022(7)
N12 0.034(7) 0.037(7) 0.047(7) -0.011(6) -0.001(5) -0.008(5)
O55 0.046(6) 0.039(6) 0.056(6) -0.012(5) 0.003(5) -0.021(5)
O56 0.049(6) 0.040(6) 0.042(6) -0.007(5) -0.006(5) 0.001(5)
C116 0.074(14) 0.041(11) 0.19(2) -0.010(13) 0.056(15) 0.003(10)
O73 0.043(6) 0.054(6) 0.049(6) -0.020(5) -0.001(5) -0.017(5)
O74 0.041(7) 0.120(10) 0.059(7) -0.052(7) -0.007(6) -0.005(6)
C163 0.051(9) 0.138(19) 0.077(11) -0.054(12) 0.001(8) -0.007(10)
C164 0.069(8) 0.123(17) 0.089(10) -0.034(11) 0.007(7) 0.001(9)
C165 0.072(11) 0.35(4) 0.122(12) -0.127(19) 0.029(9) -0.049(17)
C166 0.078(12) 0.50(6) 0.141(15) -0.18(3) 0.046(12) -0.09(2)
C167 0.061(10) 0.23(3) 0.103(12) -0.052(15) 0.008(9) -0.016(13)
C168 0.078(10) 0.19(3) 0.100(12) -0.032(14) 0.002(9) -0.022(12)
C169 0.072(9) 0.132(18) 0.097(11) -0.015(11) -0.001(8) -0.007(10)
O75 0.042(7) 0.091(9) 0.057(7) -0.027(6) -0.003(5) -0.024(6)
O76 0.051(7) 0.055(6) 0.049(6) -0.011(5) -0.013(5) -0.019(5)
C170 0.045(10) 0.074(12) 0.052(10) -0.018(9) 0.004(8) -0.018(9)
C171 0.043(10) 0.068(11) 0.063(11) -0.003(9) -0.018(8) -0.024(8)
C172 0.053(13) 0.24(3) 0.116(19) -0.12(2) -0.029(13) 0.040(16)
C173 0.057(15) 0.18(3) 0.14(2) -0.07(2) -0.026(15) 0.008(15)
C174 0.053(12) 0.095(15) 0.085(14) -0.016(12) -0.037(11) -0.023(11)
C175 0.061(12) 0.069(12) 0.089(14) 0.001(11) -0.038(11) -0.022(10)
C176 0.069(12) 0.061(11) 0.059(11) -0.015(9) -0.013(9) -0.028(9)
O77 0.043(6) 0.042(6) 0.044(6) -0.012(5) -0.014(5) -0.012(5)
O78 0.040(6) 0.037(5) 0.034(5) 0.002(4) -0.015(4) -0.013(4)
C177 0.045(9) 0.018(6) 0.030(7) 0.000(5) -0.003(6) -0.011(6)
C178 0.060(10) 0.041(8) 0.033(8) -0.009(6) -0.012(7) -0.024(7)
C179 0.063(11) 0.039(8) 0.041(8) -0.009(7) -0.015(8) -0.019(7)
C180 0.069(12) 0.079(12) 0.053(10) -0.016(9) -0.030(9) -0.034(10)
C181 0.113(17) 0.051(10) 0.045(10) -0.015(8) -0.021(11) -0.040(11)
C182 0.104(15) 0.038(9) 0.031(8) -0.008(7) 0.011(9) -0.032(9)
C183 0.060(10) 0.042(9) 0.042(9) -0.008(7) -0.001(8) -0.024(7)
O79 0.048(6) 0.034(5) 0.040(5) -0.004(4) -0.001(5) -0.022(4)
O80 0.035(5) 0.049(6) 0.029(5) -0.002(4) -0.014(4) -0.011(4)
C184 0.033(8) 0.024(7) 0.046(9) -0.001(6) -0.008(7) -0.012(6)
C185 0.044(10) 0.080(12) 0.051(9) -0.029(9) 0.012(8) -0.042(9)
C186 0.053(11) 0.146(19) 0.068(12) -0.053(13) 0.022(10) -0.055(12)
C187 0.075(15) 0.16(2) 0.099(17) -0.093(17) 0.018(13) -0.047(15)
C188 0.046(13) 0.23(3) 0.12(2) -0.11(2) 0.004(13) -0.030(16)
C189 0.013(9) 0.19(2) 0.14(2) -0.097(19) -0.017(10) -0.011(11)
C190 0.021(9) 0.119(16) 0.092(14) -0.062(12) -0.005(9) -0.016(9)
O81 0.021(5) 0.039(5) 0.048(6) -0.001(5) -0.009(4) -0.007(4)
O82 0.042(6) 0.049(6) 0.045(6) -0.005(5) -0.012(5) -0.015(5)
C191 0.040(8) 0.049(9) 0.034(8) -0.003(7) -0.012(6) -0.015(7)
O83 0.050(6) 0.038(5) 0.038(5) -0.014(4) -0.012(5) -0.010(5)
O84 0.058(7) 0.034(5) 0.031(5) -0.004(4) -0.008(5) -0.025(5)
C198 0.062(11) 0.033(8) 0.034(8) -0.008(6) -0.004(8) -0.022(8)
C199 0.069(11) 0.021(7) 0.027(7) -0.007(6) -0.010(7) -0.001(7)
C200 0.084(13) 0.032(8) 0.041(9) -0.005(7) -0.033(8) -0.010(8)
C201 0.131(18) 0.045(10) 0.052(11) -0.011(9) -0.028(12) -0.026(11)
C202 0.16(2) 0.047(11) 0.036(10) -0.009(8) -0.020(13) -0.039(13)
C203 0.134(19) 0.034(9) 0.039(10) -0.011(7) -0.004(11) -0.019(10)
C204 0.092(13) 0.041(9) 0.037(9) -0.009(7) -0.002(9) -0.025(9)
O501 0.060(10) 0.051(9) 0.055(9) -0.006(7) -0.001(8) -0.012(7)
C501 0.080(19) 0.08(2) 0.10(2) -0.011(16) -0.004(17) -0.002(15)
O502 0.088(10) 0.065(8) 0.087(10) -0.023(7) -0.024(8) -0.016(7)
C502 0.060(12) 0.090(14) 0.062(11) -0.018(10) -0.010(9) -0.031(10)
O503 0.073(10) 0.094(11) 0.116(13) 0.007(9) 0.019(10) 0.020(8)
C503 0.12(3) 0.20(4) 0.16(3) 0.03(3) 0.00(2) -0.02(3)
O504 0.148(15) 0.175(16) 0.064(9) -0.009(10) -0.017(10) -0.118(13)
C504 0.27(4) 0.24(4) 0.11(2) 0.03(2) -0.04(2) -0.22(4)
O505 0.22(2) 0.122(14) 0.076(11) -0.050(10) 0.047(12) -0.097(14)
C505 0.097(17) 0.102(18) 0.087(16) -0.017(13) -0.016(13) -0.026(14)

loop_
_atom_type_symbol
_atom_type_description
_atom_type_scat_dispersion_real
_atom_type_scat_dispersion_imag
_atom_type_scat_source
C C 0.0033 0.0016 'International Tables Vol C Tables 4.2.6.8 and 6.1.1.4'
H H 0.0000 0.0000 'International Tables Vol C Tables 4.2.6.8 and 6.1.1.4'
N N 0.0061 0.0033 'International Tables Vol C Tables 4.2.6.8 and 6.1.1.4'
O O 0.0106 0.0060 'International Tables Vol C Tables 4.2.6.8 and 6.1.1.4'
Fe Fe 0.3463 0.8444 'International Tables Vol C Tables 4.2.6.8 and 6.1.1.4'
Yb Yb -0.3850 5.5486 'International Tables Vol C Tables 4.2.6.8 and 6.1.1.4'

loop_
_geom_angle_atom_site_label_1
_geom_angle_atom_site_label_2
_geom_angle_atom_site_label_3
_geom_angle
O1 Yb1 O9 106.9(3)
O1 Yb1 O61 88.0(3)
O9 Yb1 O61 151.6(3)
O1 Yb1 O72 150.3(3)
O9 Yb1 O72 85.5(3)
O61 Yb1 O72 93.3(3)
O1 Yb1 O36 83.9(3)
O9 Yb1 O36 68.9(3)
O61 Yb1 O36 138.2(3)
O72 Yb1 O36 75.5(3)
O1 Yb1 O21 67.8(3)
O9 Yb1 O21 87.4(3)
O61 Yb1 O21 75.7(3)
O72 Yb1 O21 141.0(3)
O36 Yb1 O21 136.0(3)
O1 Yb1 O23 131.9(3)
O9 Yb1 O23 77.5(3)
O61 Yb1 O23 74.6(3)
O72 Yb1 O23 76.5(3)
O36 Yb1 O23 137.3(3)
O21 Yb1 O23 64.5(3)
O1 Yb1 O38 77.4(3)
O9 Yb1 O38 133.0(3)
O61 Yb1 O38 73.2(3)
O72 Yb1 O38 74.7(3)
O36 Yb1 O38 65.1(3)
O21 Yb1 O38 133.5(3)
O23 Yb1 O38 134.9(3)
O1 Yb1 Fe6 105.5(2)
O9 Yb1 Fe6 33.6(2)
O61 Yb1 Fe6 163.1(2)
O72 Yb1 Fe6 69.9(2)
O36 Yb1 Fe6 37.2(2)
O21 Yb1 Fe6 118.49(19)
O23 Yb1 Fe6 102.4(2)
O38 Yb1 Fe6 99.4(2)
O1 Yb1 Fe1 33.4(2)
O9 Yb1 Fe1 108.6(2)
O61 Yb1 Fe1 70.8(2)
O72 Yb1 Fe1 164.1(2)
O36 Yb1 Fe1 116.0(2)
O21 Yb1 Fe1 36.96(18)
O23 Yb1 Fe1 98.8(2)
O38 Yb1 Fe1 99.5(2)
Fe6 Yb1 Fe1 125.96(5)
O3 Yb2 O4 111.0(3)
O3 Yb2 O64 85.1(3)
O4 Yb2 O64 149.6(3)
O3 Yb2 O65 148.7(3)
O4 Yb2 O65 83.4(3)
O64 Yb2 O65 95.9(3)
O3 Yb2 O27 82.9(3)
O4 Yb2 O27 68.7(3)
O64 Yb2 O27 140.8(3)
O65 Yb2 O27 76.7(3)
O3 Yb2 O24 68.6(3)
O4 Yb2 O24 85.8(3)
O64 Yb2 O24 76.1(3)
O65 Yb2 O24 142.0(3)
O27 Yb2 O24 131.8(3)
O3 Yb2 O26 132.4(3)
O4 Yb2 O26 77.0(3)
O64 Yb2 O26 73.3(3)
O65 Yb2 O26 76.8(3)
O27 Yb2 O26 138.5(3)
O24 Yb2 O26 65.3(3)
O3 Yb2 O29 77.7(3)
O4 Yb2 O29 131.2(3)
O64 Yb2 O29 76.2(3)
O65 Yb2 O29 72.3(3)
O27 Yb2 O29 64.9(3)
O24 Yb2 O29 137.7(3)
O26 Yb2 O29 133.5(3)
O3 Yb2 Fe3 107.0(2)
O4 Yb2 Fe3 33.9(2)
O64 Yb2 Fe3 165.0(2)
O65 Yb2 Fe3 69.1(2)
O27 Yb2 Fe3 36.9(2)
O24 Yb2 Fe3 116.2(2)
O26 Yb2 Fe3 103.1(2)
O29 Yb2 Fe3 97.3(2)
O3 Yb2 Fe2 33.5(2)
O4 Yb2 Fe2 109.1(2)
O64 Yb2 Fe2 69.8(2)
O65 Yb2 Fe2 165.7(3)
O27 Yb2 Fe2 113.8(2)
O24 Yb2 Fe2 37.22(19)
O26 Yb2 Fe2 98.90(18)
O29 Yb2 Fe2 102.5(2)
Fe3 Yb2 Fe2 125.20(5)
O6 Yb3 O7 102.6(4)
O6 Yb3 O69 154.0(4)
O7 Yb3 O69 85.5(4)
O6 Yb3 O68 90.2(4)
O7 Yb3 O68 152.5(4)
O69 Yb3 O68 93.5(4)
O6 Yb3 O33 84.2(3)
O7 Yb3 O33 67.7(3)
O69 Yb3 O33 76.1(3)
O68 Yb3 O33 138.7(4)
O6 Yb3 O30 67.8(3)
O7 Yb3 O30 87.5(3)
O69 Yb3 O30 137.9(4)
O68 Yb3 O30 74.8(4)
O33 Yb3 O30 137.6(3)
O6 Yb3 O35 79.0(4)
O7 Yb3 O35 132.0(3)
O69 Yb3 O35 77.4(4)
O68 Yb3 O35 74.0(4)
O33 Yb3 O35 64.7(3)
O30 Yb3 O35 133.7(3)
O6 Yb3 O32 131.9(3)
O7 Yb3 O32 76.5(4)
O69 Yb3 O32 73.9(4)
O68 Yb3 O32 76.9(4)
O33 Yb3 O32 134.4(3)
O30 Yb3 O32 64.1(3)
O35 Yb3 O32 137.2(4)
O6 Yb3 Fe4 33.7(3)
O7 Yb3 Fe4 107.0(3)
O69 Yb3 Fe4 164.3(3)
O68 Yb3 Fe4 71.0(3)
O33 Yb3 Fe4 117.0(2)
O30 Yb3 Fe4 37.0(2)
O35 Yb3 Fe4 99.9(3)
O32 Yb3 Fe4 99.5(2)
O6 Yb3 Fe5 103.4(3)
O7 Yb3 Fe5 33.3(2)
O69 Yb3 Fe5 70.0(3)
O68 Yb3 Fe5 163.3(3)
O33 Yb3 Fe5 36.6(2)
O30 Yb3 Fe5 119.0(2)
O35 Yb3 Fe5 98.9(2)
O32 Yb3 Fe5 100.2(3)
Fe4 Yb3 Fe5 125.51(5)
O1 Fe1 O25 102.2(3)
O1 Fe1 O2 92.9(3)
O25 Fe1 O2 87.2(3)
O1 Fe1 O21 80.7(3)
O25 Fe1 O21 168.9(3)
O2 Fe1 O21 103.5(3)
O1 Fe1 O62 98.3(3)
O25 Fe1 O62 83.8(3)
O2 Fe1 O62 166.9(3)
O21 Fe1 O62 85.1(3)
O1 Fe1 N1 160.7(4)
O25 Fe1 N1 94.7(4)
O2 Fe1 N1 78.6(4)
O21 Fe1 N1 84.5(4)
O62 Fe1 N1 92.7(4)
O1 Fe1 Yb1 39.0(2)
O25 Fe1 Yb1 133.6(3)
O2 Fe1 Yb1 112.8(2)
O21 Fe1 Yb1 44.9(2)
O62 Fe1 Yb1 80.3(2)
N1 Fe1 Yb1 129.2(3)
O3 Fe2 O22 102.8(4)
O3 Fe2 O2 93.7(3)
O22 Fe2 O2 87.6(3)
O3 Fe2 O24 79.5(3)
O22 Fe2 O24 168.1(4)
O2 Fe2 O24 103.9(3)
O3 Fe2 O63 97.1(4)
O22 Fe2 O63 83.1(4)
O2 Fe2 O63 167.1(3)
O24 Fe2 O63 85.0(3)
O3 Fe2 N2 159.8(4)
O22 Fe2 N2 95.2(4)
O2 Fe2 N2 77.8(3)
O24 Fe2 N2 84.7(3)
O63 Fe2 N2 94.0(4)
O3 Fe2 Yb2 38.6(2)
O22 Fe2 Yb2 134.4(3)
O2 Fe2 Yb2 112.2(2)
O24 Fe2 Yb2 43.5(2)
O63 Fe2 Yb2 80.7(2)
N2 Fe2 Yb2 128.1(3)
O4 Fe3 O31 104.9(4)
O4 Fe3 O5 91.0(3)
O31 Fe3 O5 88.2(4)
O4 Fe3 O27 80.0(3)
O31 Fe3 O27 166.0(4)
O5 Fe3 O27 105.0(4)
O4 Fe3 O66 97.5(4)
O31 Fe3 O66 81.8(4)
O5 Fe3 O66 168.2(4)
O27 Fe3 O66 84.6(4)
O4 Fe3 N3 157.9(4)
O31 Fe3 N3 93.8(5)
O5 Fe3 N3 77.8(4)
O27 Fe3 N3 84.6(5)
O66 Fe3 N3 96.7(4)
O4 Fe3 Yb2 39.0(2)
O31 Fe3 Yb2 136.0(3)
O5 Fe3 Yb2 110.9(3)
O27 Fe3 Yb2 43.6(3)
O66 Fe3 Yb2 80.8(3)
N3 Fe3 Yb2 128.2(4)
O6 Fe4 O28 101.8(5)
O6 Fe4 O5 94.2(4)
O28 Fe4 O5 88.4(4)
O6 Fe4 O30 80.7(4)
O28 Fe4 O30 168.9(4)
O5 Fe4 O30 102.3(4)
O6 Fe4 O67 98.4(4)
O28 Fe4 O67 82.8(5)
O5 Fe4 O67 165.9(4)
O30 Fe4 O67 86.1(4)
O6 Fe4 N4 161.7(4)
O28 Fe4 N4 95.0(5)
O5 Fe4 N4 78.7(4)
O30 Fe4 N4 84.3(4)
O67 Fe4 N4 91.0(4)
O6 Fe4 Yb3 39.0(3)
O28 Fe4 Yb3 132.5(3)
O5 Fe4 Yb3 114.0(3)
O30 Fe4 Yb3 45.4(2)
O67 Fe4 Yb3 80.0(3)
N4 Fe4 Yb3 129.2(3)
O7 Fe5 O37 104.9(4)
O7 Fe5 O8 92.5(4)
O37 Fe5 O8 88.4(4)
O7 Fe5 O33 79.9(4)
O37 Fe5 O33 166.2(4)
O8 Fe5 O33 104.5(4)
O7 Fe5 O70 96.7(4)
O37 Fe5 O70 81.3(4)
O8 Fe5 O70 167.7(4)
O33 Fe5 O70 85.2(4)
O7 Fe5 N5 159.2(5)
O37 Fe5 N5 93.7(4)
O8 Fe5 N5 78.6(4)
O33 Fe5 N5 84.2(4)
O70 Fe5 N5 95.1(4)
O7 Fe5 Yb3 38.5(3)
O37 Fe5 Yb3 135.3(3)
O8 Fe5 Yb3 111.9(3)
O33 Fe5 Yb3 44.2(3)
O70 Fe5 Yb3 80.3(3)
N5 Fe5 Yb3 128.2(3)
O34 Fe6 O9 104.8(4)
O34 Fe6 O8 87.8(4)
O9 Fe6 O8 91.9(4)
O34 Fe6 O36 166.5(4)
O9 Fe6 O36 80.8(4)
O8 Fe6 O36 104.4(4)
O34 Fe6 O71 82.4(3)
O9 Fe6 O71 97.1(3)
O8 Fe6 O71 168.1(4)
O36 Fe6 O71 84.8(3)
O34 Fe6 N6 94.7(4)
O9 Fe6 N6 157.6(4)
O8 Fe6 N6 77.7(4)
O36 Fe6 N6 82.6(4)
O71 Fe6 N6 96.3(4)
O34 Fe6 Yb1 136.4(3)
O9 Fe6 Yb1 39.2(2)
O8 Fe6 Yb1 111.2(3)
O36 Fe6 Yb1 44.2(3)
O71 Fe6 Yb1 80.6(2)
N6 Fe6 Yb1 126.8(3)
C1 O1 Fe1 120.3(8)
C1 O1 Yb1 131.9(8)
Fe1 O1 Yb1 107.6(3)
O1 C1 H1A 109.5
O1 C1 H1B 109.5
H1A C1 H1B 109.5
O1 C1 H1C 109.5
H1A C1 H1C 109.5
H1B C1 H1C 109.5
C2B O2 Fe1 126.4(17)
C2A O2 Fe1 119.5(13)
C2B O2 Fe2 123.3(17)
C2A O2 Fe2 124.4(13)
Fe1 O2 Fe2 109.9(4)
O2 C2A H2A1 109.5
O2 C2A H2A2 109.5
H2A1 C2A H2A2 109.5
O2 C2A H2A3 109.5
H2A1 C2A H2A3 109.5
H2A2 C2A H2A3 109.5
O2 C2B H2B1 109.5
O2 C2B H2B2 109.5
H2B1 C2B H2B2 109.5
O2 C2B H2B3 109.5
H2B1 C2B H2B3 109.5
H2B2 C2B H2B3 109.5
C3 O3 Fe2 119.2(8)
C3 O3 Yb2 132.1(8)
Fe2 O3 Yb2 107.9(4)
O3 C3 H3A 109.5
O3 C3 H3B 109.5
H3A C3 H3B 109.5
O3 C3 H3C 109.5
H3A C3 H3C 109.5
H3B C3 H3C 109.5
C4 O4 Fe3 118.7(8)
C4 O4 Yb2 132.5(8)
Fe3 O4 Yb2 107.2(3)
O4 C4 H4A 109.5
O4 C4 H4B 109.5
H4A C4 H4B 109.5
O4 C4 H4C 109.5
H4A C4 H4C 109.5
H4B C4 H4C 109.5
C5A O5 Fe4 121.6(11)
C5B O5 Fe4 125(4)
C5A O5 Fe3 126.8(11)
C5B O5 Fe3 117(4)
Fe4 O5 Fe3 110.1(4)
O5 C5A H5A1 109.5
O5 C5A H5A2 109.5
H5A1 C5A H5A2 109.5
O5 C5A H5A3 109.5
H5A1 C5A H5A3 109.5
H5A2 C5A H5A3 109.5
O5 C5B H5B1 109.5
O5 C5B H5B2 109.5
H5B1 C5B H5B2 109.5
O5 C5B H5B3 109.5
H5B1 C5B H5B3 109.5
H5B2 C5B H5B3 109.5
C6 O6 Fe4 120.0(10)
C6 O6 Yb3 132.4(10)
Fe4 O6 Yb3 107.3(5)
O6 C6 H6A 109.5
O6 C6 H6B 109.5
H6A C6 H6B 109.5
O6 C6 H6C 109.5
H6A C6 H6C 109.5
H6B C6 H6C 109.5
C7 O7 Fe5 119.7(9)
C7 O7 Yb3 132.1(9)
Fe5 O7 Yb3 108.2(4)
O7 C7 H7A 109.5
O7 C7 H7B 109.5
H7A C7 H7B 109.5
O7 C7 H7C 109.5
H7A C7 H7C 109.5
H7B C7 H7C 109.5
C8A O8 Fe5 124.3(14)
C8B O8 Fe5 119.3(19)
C8A O8 Fe6 125.0(14)
C8B O8 Fe6 120.9(19)
Fe5 O8 Fe6 110.2(4)
O8 C8A H8A1 109.5
O8 C8A H8A2 109.5
H8A1 C8A H8A2 109.5
O8 C8A H8A3 109.5
H8A1 C8A H8A3 109.5
H8A2 C8A H8A3 109.5
O8 C8B H8B1 109.5
O8 C8B H8B2 109.5
H8B1 C8B H8B2 109.5
O8 C8B H8B3 109.5
H8B1 C8B H8B3 109.5
H8B2 C8B H8B3 109.5
C9 O9 Fe6 118.9(8)
C9 O9 Yb1 132.8(8)
Fe6 O9 Yb1 107.2(4)
O9 C9 H9A 109.5
O9 C9 H9B 109.5
H9A C9 H9B 109.5
O9 C9 H9C 109.5
H9A C9 H9C 109.5
H9B C9 H9C 109.5
C21 O21 Fe1 123.8(8)
C21 O21 Yb1 121.1(7)
Fe1 O21 Yb1 98.1(3)
O21 C21 C26 124.0(11)
O21 C21 C22 117.6(12)
C26 C21 C22 118.4(13)
C23 C22 O23 124.3(13)
C23 C22 C21 120.9(15)
O23 C22 C21 114.7(12)
C22 C23 C24 121.1(15)
C22 C23 H23A 119.5
C24 C23 H23A 119.5
C25 C24 C23 117.2(15)
C25 C24 H24A 121.4
C23 C24 H24A 121.4
C26 C25 C24 123.0(16)
C26 C25 H25A 118.5
C24 C25 H25A 118.5
C25 C26 C21 119.4(13)
C25 C26 C27 117.3(13)
C21 C26 C27 123.3(12)
N1 C27 C26 123.5(12)
N1 C27 H27A 118.3
C26 C27 H27A 118.3
C27 N1 O22 117.3(10)
C27 N1 Fe1 128.0(9)
O22 N1 Fe1 114.7(7)
N1 O22 Fe2 116.0(7)
C22 O23 C28 116.1(11)
C22 O23 Yb1 117.6(8)
C28 O23 Yb1 125.3(8)
O23 C28 H28A 109.5
O23 C28 H28B 109.5
H28A C28 H28B 109.5
O23 C28 H28C 109.5
H28A C28 H28C 109.5
H28B C28 H28C 109.5
C29 O24 Fe2 123.5(8)
C29 O24 Yb2 123.4(7)
Fe2 O24 Yb2 99.3(3)
O24 C29 C34 124.8(11)
O24 C29 C30 118.6(11)
C34 C29 C30 116.5(11)
C31 C30 O26 124.2(11)
C31 C30 C29 122.2(12)
O26 C30 C29 113.6(11)
C30 C31 C32 120.5(12)
C30 C31 H31A 119.8
C32 C31 H31A 119.8
C33 C32 C31 119.6(12)
C33 C32 H32A 120.2
C31 C32 H32A 120.2
C32 C33 C34 120.3(12)
C32 C33 H33A 119.9
C34 C33 H33A 119.9
C33 C34 C29 120.6(12)
C33 C34 C35 116.5(11)
C29 C34 C35 122.8(11)
N2 C35 C34 122.8(11)
N2 C35 H35A 118.6
C34 C35 H35A 118.6
C35 N2 O25 116.4(9)
C35 N2 Fe2 129.2(8)
O25 N2 Fe2 114.1(7)
N2 O25 Fe1 115.7(6)
C30 O26 C36 113.9(10)
C30 O26 Yb2 117.4(7)
C36 O26 Yb2 127.9(7)
O26 C36 H36A 109.5
O26 C36 H36B 109.5
H36A C36 H36B 109.5
O26 C36 H36C 109.5
H36A C36 H36C 109.5
H36B C36 H36C 109.5
C37 O27 Fe3 123.1(9)
C37 O27 Yb2 125.4(9)
Fe3 O27 Yb2 99.5(3)
O27 C37 C42 126.2(15)
O27 C37 C38 116.6(13)
C42 C37 C38 117.2(13)
C39 C38 O29 122.9(16)
C39 C38 C37 121.9(15)
O29 C38 C37 115.2(12)
C40 C39 C38 119.3(18)
C40 C39 H39A 120.4
C38 C39 H39A 120.4
C41 C40 C39 120.4(16)
C41 C40 H40A 119.8
C39 C40 H40A 119.8
C40 C41 C42 120.7(16)
C40 C41 H41A 119.6
C42 C41 H41A 119.6
C37 C42 C41 120.4(17)
C37 C42 C43 121.5(14)
C41 C42 C43 117.9(15)
N3 C43 C42 122.2(14)
N3 C43 H43A 118.9
C42 C43 H43A 118.9
C43 N3 O28 114.6(12)
C43 N3 Fe3 130.4(12)
O28 N3 Fe3 114.8(9)
N3 O28 Fe4 114.8(7)
C38 O29 C44B 116(2)
C38 O29 C44A 113.6(15)
C38 O29 Yb2 117.4(9)
C44B O29 Yb2 126.3(19)
C44A O29 Yb2 122.1(13)
O29 C44A H44A 109.5
O29 C44A H44B 109.5
H44A C44A H44B 109.5
O29 C44A H44C 109.5
H44A C44A H44C 109.5
H44B C44A H44C 109.5
O29 C44B H44D 109.5
O29 C44B H44E 109.5
H44D C44B H44E 109.5
O29 C44B H44F 109.5
H44D C44B H44F 109.5
H44E C44B H44F 109.5
C45 O30 Fe4 124.7(9)
C45 O30 Yb3 119.9(8)
Fe4 O30 Yb3 97.5(3)
O30 C45 C46 118.7(12)
O30 C45 C50 124.0(13)
C46 C45 C50 117.3(13)
C47 C46 O32 123.8(16)
C47 C46 C45 123.5(15)
O32 C46 C45 112.7(13)
C46 C47 C48 117.4(18)
C46 C47 H47A 121.3
C48 C47 H47A 121.3
C49 C48 C47 120.5(17)
C49 C48 H48A 119.8
C47 C48 H48A 119.8
C48 C49 C50 123.2(15)
C48 C49 H49A 118.4
C50 C49 H49A 118.4
C49 C50 C51 119.6(14)
C49 C50 C45 118.0(14)
C51 C50 C45 122.4(13)
N4 C51 C50 124.6(15)
N4 C51 H51A 117.7
C50 C51 H51A 117.7
C51 N4 O31 118.5(12)
C51 N4 Fe4 127.7(11)
O31 N4 Fe4 113.8(8)
N4 O31 Fe3 115.3(7)
C46 O32 C52 115.0(13)
C46 O32 Yb3 116.8(10)
C52 O32 Yb3 128.1(9)
O32 C52 H52A 109.5
O32 C52 H52B 109.5
H52A C52 H52B 109.5
O32 C52 H52C 109.5
H52A C52 H52C 109.5
H52B C52 H52C 109.5
C53 O33 Fe5 122.0(9)
C53 O33 Yb3 122.9(8)
Fe5 O33 Yb3 99.2(4)
C58 C53 O33 128.5(14)
C58 C53 C54 117.4(14)
O33 C53 C54 114.0(13)
O35 C54 C55 123.2(15)
O35 C54 C53 116.5(13)
C55 C54 C53 120.3(16)
C54 C55 C56 117.9(16)
C54 C55 H55A 121.1
C56 C55 H55A 121.1
C57 C56 C55 120.7(16)
C57 C56 H56A 119.6
C55 C56 H56A 119.6
C56 C57 C58 116.8(16)
C56 C57 H57A 121.6
C58 C57 H57A 121.6
C53 C58 C57 126.8(15)
C53 C58 C59 124.4(13)
C57 C58 C59 108.8(13)
N5 C59 C58 119.8(13)
N5 C59 H59A 120.1
C58 C59 H59A 120.1
C59 N5 O34 118.0(11)
C59 N5 Fe5 127.8(10)
O34 N5 Fe5 114.1(8)
N5 O34 Fe6 116.8(7)
C54 O35 C60A 116(2)
C54 O35 C60B 111.9(17)
C54 O35 Yb3 117.1(9)
C60A O35 Yb3 125(2)
C60B O35 Yb3 127.4(14)
O35 C60A H60A 109.5
O35 C60A H60B 109.5
H60A C60A H60B 109.5
O35 C60A H60C 109.5
H60A C60A H60C 109.5
H60B C60A H60C 109.5
O35 C60B H60D 109.5
O35 C60B H60E 109.5
H60D C60B H60E 109.5
O35 C60B H60F 109.5
H60D C60B H60F 109.5
H60E C60B H60F 109.5
C61 O36 Fe6 125.4(8)
C61 O36 Yb1 122.7(8)
Fe6 O36 Yb1 98.6(3)
O36 C61 C66 123.7(12)
O36 C61 C62 116.7(12)
C66 C61 C62 119.6(13)
O38 C62 C63 121.8(12)
O38 C62 C61 117.2(12)
C63 C62 C61 121.0(13)
C62 C63 C64 119.4(13)
C62 C63 H63A 120.3
C64 C63 H63A 120.3
C65 C64 C63 119.0(14)
C65 C64 H64A 120.5
C63 C64 H64A 120.5
C64 C65 C66 122.7(15)
C64 C65 H65A 118.6
C66 C65 H65A 118.6
C61 C66 C65 118.3(13)
C61 C66 C67 123.6(12)
C65 C66 C67 118.1(13)
N6 C67 C66 123.4(12)
N6 C67 H67A 118.3
C66 C67 H67A 118.3
C67 N6 O37 115.0(11)
C67 N6 Fe6 128.7(9)
O37 N6 Fe6 116.3(8)
N6 O37 Fe5 114.0(8)
C62 O38 C68A 115.5(14)
C62 O38 C68B 108(4)
C62 O38 Yb1 116.1(8)
C68A O38 Yb1 124.9(12)
C68B O38 Yb1 120(4)
O38 C68A H68A 109.5
O38 C68A H68B 109.5
H68A C68A H68B 109.5
O38 C68A H68C 109.5
H68A C68A H68C 109.5
H68B C68A H68C 109.5
O38 C68B H68D 109.5
O38 C68B H68E 109.5
H68D C68B H68E 109.5
O38 C68B H68F 109.5
H68D C68B H68F 109.5
H68E C68B H68F 109.5
C121 O61 Yb1 134.6(8)
C121 O62 Fe1 127.1(9)
O61 C121 O62 126.2(12)
O61 C121 C122 117.2(12)
O62 C121 C122 116.5(13)
O61 C121 C322 110.8(18)
O62 C121 C322 119.6(19)
C123 C122 C127 120.0
C123 C122 C121 118.5(11)
C127 C122 C121 121.1(11)
C122 C123 C124 120.0
C122 C123 H123 120.0
C124 C123 H123 120.0
C125 C124 C123 120.0
C125 C124 H124 120.0
C123 C124 H124 120.0
C124 C125 C126 120.0
C124 C125 H125 120.0
C126 C125 H125 120.0
C125 C126 C127 120.0
C125 C126 H126 120.0
C127 C126 H126 120.0
C126 C127 C122 120.0
C126 C127 H127 120.0
C122 C127 H127 120.0
C323 C322 C327 120.0
C323 C322 C121 121(3)
C327 C322 C121 119(3)
C324 C323 C322 120.0
C324 C323 H323 120.0
C322 C323 H323 120.0
C323 C324 C325 120.0
C323 C324 H324 120.0
C325 C324 H324 120.0
C324 C325 C326 120.0
C324 C325 H325 120.0
C326 C325 H325 120.0
C327 C326 C325 120.0
C327 C326 H326 120.0
C325 C326 H326 120.0
C326 C327 C322 120.0
C326 C327 H327 120.0
C322 C327 H327 120.0
C128 O63 Fe2 127.8(9)
C128 O64 Yb2 135.2(8)
O64 C128 O63 124.3(13)
O64 C128 C329 113.8(15)
O63 C128 C329 117.3(15)
O64 C128 C129 118.3(12)
O63 C128 C129 117.1(12)
C130 C129 C134 120.0
C130 C129 C128 120.0(10)
C134 C129 C128 119.9(10)
C131 C130 C129 120.0
C131 C130 H130 120.0
C129 C130 H130 120.0
C130 C131 C132 120.0
C130 C131 H131 120.0
C132 C131 H131 120.0
C131 C132 C133 120.0
C131 C132 H132 120.0
C133 C132 H132 120.0
C134 C133 C132 120.0
C134 C133 H133 120.0
C132 C133 H133 120.0
C133 C134 C129 120.0
C133 C134 H134 120.0
C129 C134 H134 120.0
C330 C329 C334 120.0
C330 C329 C128 123.4(18)
C334 C329 C128 115.1(18)
C331 C330 C329 120.0
C331 C330 H330 120.0
C329 C330 H330 120.0
C330 C331 C332 120.0
C330 C331 H331 120.0
C332 C331 H331 120.0
C333 C332 C331 120.0
C333 C332 H332 120.0
C331 C332 H332 120.0
C332 C333 C334 120.0
C332 C333 H333 120.0
C334 C333 H333 120.0
C333 C334 C329 120.0
C333 C334 H334 120.0
C329 C334 H334 120.0
C135 O65 Yb2 136.7(10)
C135 O66 Fe3 128.2(8)
O65 C135 O66 124.4(13)
O65 C135 C136 118.5(15)
O66 C135 C136 116.9(12)
C141 C136 C137 119.8(13)
C141 C136 C135 121.5(14)
C137 C136 C135 118.7(13)
C136 C137 C138 120.0(16)
C136 C137 H13F 120.0
C138 C137 H13F 120.0
C139 C138 C137 119.0(19)
C139 C138 H13G 120.5
C137 C138 H13G 120.5
C138 C139 C140 121.0(16)
C138 C139 H13H 119.5
C140 C139 H13H 119.5
C141 C140 C139 119.1(18)
C141 C140 H14A 120.5
C139 C140 H14A 120.5
C136 C141 C140 121.1(18)
C136 C141 H14B 119.5
C140 C141 H14B 119.5
C142 O67 Fe4 129.7(10)
C142 O68 Yb3 133.5(11)
O68 C142 O67 124.9(14)
O68 C142 C143 110.6(17)
O67 C142 C143 123.9(16)
O68 C142 C343 125.6(19)
O67 C142 C343 103.9(19)
C144 C143 C148 120.0
C144 C143 C142 117.9(14)
C148 C143 C142 121.7(13)
C145 C144 C143 120.0
C145 C144 H144 120.0
C143 C144 H144 120.0
C144 C145 C146 120.0
C144 C145 H145 120.0
C146 C145 H145 120.0
C147 C146 C145 120.0
C147 C146 H146 120.0
C145 C146 H146 120.0
C146 C147 C148 120.0
C146 C147 H147 120.0
C148 C147 H147 120.0
C147 C148 C143 120.0
C147 C148 H148 120.0
C143 C148 H148 120.0
C344 C343 C348 120.0
C344 C343 C142 118(2)
C348 C343 C142 120(2)
C343 C344 C345 120.0
C343 C344 H344 120.0
C345 C344 H344 120.0
C346 C345 C344 120.0
C346 C345 H345 120.0
C344 C345 H345 120.0
C345 C346 C347 120.0
C345 C346 H346 120.0
C347 C346 H346 120.0
C348 C347 C346 120.0
C348 C347 H347 120.0
C346 C347 H347 120.0
C347 C348 C343 120.0
C347 C348 H348 120.0
C343 C348 H348 120.0
C149 O69 Yb3 135.3(10)
C149 O70 Fe5 128.5(10)
O70 C149 O69 125.1(14)
O70 C149 C150 118.4(15)
O69 C149 C150 116.3(14)
C155 C150 C151 117.7(18)
C155 C150 C149 120.5(16)
C151 C150 C149 121.8(17)
C150 C151 C152 123(2)
C150 C151 H15A 118.6
C152 C151 H15A 118.6
C153 C152 C151 119(2)
C153 C152 H15B 120.6
C151 C152 H15B 120.6
C152 C153 C154 121(2)
C152 C153 H15C 119.4
C154 C153 H15C 119.4
C153 C154 C155 119(2)
C153 C154 H15D 120.7
C155 C154 H15D 120.7
C150 C155 C154 120.9(19)
C150 C155 H15E 119.5
C154 C155 H15E 119.5
C156 O71 Fe6 127.9(8)
C156 O72 Yb1 136.0(8)
O72 C156 O71 125.5(11)
O72 C156 C157 117.8(12)
O71 C156 C157 116.7(11)
C158 C157 C162 120.6(12)
C158 C157 C156 121.2(13)
C162 C157 C156 118.2(13)
C157 C158 C159 119.8(15)
C157 C158 H15F 120.1
C159 C158 H15F 120.1
C160 C159 C158 118.2(16)
C160 C159 H15G 120.9
C158 C159 H15G 120.9
C161 C160 C159 121.3(15)
C161 C160 H16A 119.4
C159 C160 H16A 119.4
C162 C161 C160 119.3(17)
C162 C161 H16B 120.3
C160 C161 H16B 120.3
C161 C162 C157 120.6(16)
C161 C162 H16C 119.7
C157 C162 H16C 119.7
O18 Yb4 O10 110.3(3)
O18 Yb4 O73 150.5(3)
O10 Yb4 O73 84.6(4)
O18 Yb4 O84 83.4(3)
O10 Yb4 O84 148.5(3)
O73 Yb4 O84 97.0(4)
O18 Yb4 O54 68.3(3)
O10 Yb4 O54 81.8(3)
O73 Yb4 O54 140.7(3)
O84 Yb4 O54 77.2(3)
O18 Yb4 O39 85.3(3)
O10 Yb4 O39 68.8(3)
O73 Yb4 O39 76.4(3)
O84 Yb4 O39 142.3(3)
O54 Yb4 O39 130.5(3)
O18 Yb4 O56 131.1(3)
O10 Yb4 O56 78.0(3)
O73 Yb4 O56 75.8(3)
O84 Yb4 O56 72.0(3)
O54 Yb4 O56 65.4(3)
O39 Yb4 O56 138.1(3)
O18 Yb4 O41 77.1(3)
O10 Yb4 O41 132.7(4)
O73 Yb4 O41 74.2(3)
O84 Yb4 O41 77.0(3)
O54 Yb4 O41 138.7(3)
O39 Yb4 O41 65.3(3)
O56 Yb4 O41 133.3(3)
O18 Yb4 Fe12 33.6(2)
O10 Yb4 Fe12 106.0(2)
O73 Yb4 Fe12 166.4(3)
O84 Yb4 Fe12 69.4(3)
O54 Yb4 Fe12 36.9(2)
O39 Yb4 Fe12 115.2(2)
O56 Yb4 Fe12 97.6(2)
O41 Yb4 Fe12 103.3(2)
O18 Yb4 Fe7 107.9(2)
O10 Yb4 Fe7 33.9(3)
O73 Yb4 Fe7 70.0(3)
O84 Yb4 Fe7 167.0(3)
O54 Yb4 Fe7 112.5(2)
O39 Yb4 Fe7 36.8(2)
O56 Yb4 Fe7 103.5(2)
O41 Yb4 Fe7 98.8(2)
Fe12 Yb4 Fe7 123.54(5)
O12 Yb5 O13 105.3(3)
O12 Yb5 O77 150.3(3)
O13 Yb5 O77 85.8(3)
O12 Yb5 O76 89.2(4)
O13 Yb5 O76 151.6(3)
O77 Yb5 O76 93.5(3)
O12 Yb5 O45 82.8(3)
O13 Yb5 O45 68.6(3)
O77 Yb5 O45 75.8(3)
O76 Yb5 O45 138.6(3)
O12 Yb5 O42 68.0(3)
O13 Yb5 O42 87.1(3)
O77 Yb5 O42 141.1(3)
O76 Yb5 O42 75.6(3)
O45 Yb5 O42 135.6(3)
O12 Yb5 O47 75.6(3)
O13 Yb5 O47 133.5(3)
O77 Yb5 O47 77.0(3)
O76 Yb5 O47 73.3(3)
O45 Yb5 O47 65.4(3)
O42 Yb5 O47 131.7(3)
O12 Yb5 O44 132.5(3)
O13 Yb5 O44 77.2(3)
O77 Yb5 O44 76.3(3)
O76 Yb5 O44 75.1(3)
O45 Yb5 O44 136.9(3)
O42 Yb5 O44 64.8(3)
O47 Yb5 O44 136.7(3)
O12 Yb5 Fe8 33.6(2)
O13 Yb5 Fe8 108.2(2)
O77 Yb5 Fe8 164.4(2)
O76 Yb5 Fe8 70.9(3)
O45 Yb5 Fe8 115.3(2)
O42 Yb5 Fe8 37.2(2)
O47 Yb5 Fe8 97.2(2)
O44 Yb5 Fe8 99.5(2)
O12 Yb5 Fe9 104.6(2)
O13 Yb5 Fe9 33.6(2)
O77 Yb5 Fe9 69.6(2)
O76 Yb5 Fe9 163.0(3)
O45 Yb5 Fe9 37.4(2)
O42 Yb5 Fe9 118.5(2)
O47 Yb5 Fe9 100.2(2)
O44 Yb5 Fe9 101.6(2)
Fe8 Yb5 Fe9 125.99(5)
O16 Yb6 O15 101.2(3)
O16 Yb6 O80 153.2(3)
O15 Yb6 O80 85.3(3)
O16 Yb6 O81 91.3(3)
O15 Yb6 O81 151.8(3)
O80 Yb6 O81 94.8(3)
O16 Yb6 O48 82.2(3)
O15 Yb6 O48 67.9(3)
O80 Yb6 O48 76.3(3)
O81 Yb6 O48 139.5(3)
O16 Yb6 O51 68.0(3)
O15 Yb6 O51 86.9(3)
O80 Yb6 O51 138.7(3)
O81 Yb6 O51 74.5(3)
O48 Yb6 O51 136.3(3)
O16 Yb6 O50 78.4(3)
O15 Yb6 O50 132.8(3)
O80 Yb6 O50 78.3(3)
O81 Yb6 O50 74.3(3)
O48 Yb6 O50 65.3(3)
O51 Yb6 O50 132.8(3)
O16 Yb6 O53 132.0(3)
O15 Yb6 O53 76.2(3)
O80 Yb6 O53 74.7(3)
O81 Yb6 O53 76.7(3)
O48 Yb6 O53 135.1(3)
O51 Yb6 O53 64.1(3)
O50 Yb6 O53 138.1(3)
O16 Yb6 Fe11 34.1(2)
O15 Yb6 Fe11 106.3(2)
O80 Yb6 Fe11 165.7(2)
O81 Yb6 Fe11 71.1(2)
O48 Yb6 Fe11 115.5(2)
O51 Yb6 Fe11 37.11(19)
O50 Yb6 Fe11 98.9(2)
O53 Yb6 Fe11 99.6(2)
O16 Yb6 Fe10 101.0(2)
O15 Yb6 Fe10 33.7(2)
O80 Yb6 Fe10 70.2(2)
O81 Yb6 Fe10 164.7(2)
O48 Yb6 Fe10 36.3(2)
O51 Yb6 Fe10 118.4(2)
O50 Yb6 Fe10 99.3(2)
O53 Yb6 Fe10 100.9(2)
Fe11 Yb6 Fe10 124.05(5)
O10 Fe7 O43 103.1(4)
O10 Fe7 O11 93.4(4)
O43 Fe7 O11 87.9(4)
O10 Fe7 O39 81.1(4)
O43 Fe7 O39 167.1(4)
O11 Fe7 O39 104.2(4)
O10 Fe7 O74 96.1(4)
O43 Fe7 O74 81.9(4)
O11 Fe7 O74 167.4(4)
O39 Fe7 O74 85.5(4)
O10 Fe7 N7 161.7(5)
O43 Fe7 N7 93.3(5)
O11 Fe7 N7 79.1(4)
O39 Fe7 N7 84.7(5)
O74 Fe7 N7 94.1(5)
O10 Fe7 Yb4 39.1(2)
O43 Fe7 Yb4 135.1(3)
O11 Fe7 Yb4 111.9(3)
O39 Fe7 Yb4 44.3(3)
O74 Fe7 Yb4 80.6(3)
N7 Fe7 Yb4 128.9(4)
O12 Fe8 O40 102.8(4)
O12 Fe8 O11 93.3(4)
O40 Fe8 O11 87.3(4)
O12 Fe8 O42 80.1(4)
O40 Fe8 O42 168.7(4)
O11 Fe8 O42 103.6(4)
O12 Fe8 O75 97.9(4)
O40 Fe8 O75 83.5(4)
O11 Fe8 O75 166.8(4)
O42 Fe8 O75 85.3(4)
O12 Fe8 N8 160.4(5)
O40 Fe8 N8 94.5(5)
O11 Fe8 N8 78.1(4)
O42 Fe8 N8 84.9(5)
O75 Fe8 N8 93.3(5)
O12 Fe8 Yb5 38.9(3)
O40 Fe8 Yb5 133.5(3)
O11 Fe8 Yb5 113.6(3)
O42 Fe8 Yb5 44.7(2)
O75 Fe8 Yb5 79.5(3)
N8 Fe8 Yb5 129.3(4)
O13 Fe9 O49 105.8(4)
O13 Fe9 O14 92.5(4)
O49 Fe9 O14 87.5(4)
O13 Fe9 O78 97.0(4)
O49 Fe9 O78 82.6(4)
O14 Fe9 O78 167.8(4)
O13 Fe9 O45 79.1(4)
O49 Fe9 O45 167.7(4)
O14 Fe9 O45 103.6(4)
O78 Fe9 O45 85.7(4)
O13 Fe9 N9 157.6(4)
O49 Fe9 N9 94.2(4)
O14 Fe9 N9 78.3(4)
O78 Fe9 N9 95.3(4)
O45 Fe9 N9 83.3(4)
O13 Fe9 Yb5 38.9(2)
O49 Fe9 Yb5 137.0(3)
O14 Fe9 Yb5 111.8(3)
O78 Fe9 Yb5 80.4(3)
O45 Fe9 Yb5 43.2(3)
N9 Fe9 Yb5 126.4(3)
O15 Fe10 O46 104.9(4)
O15 Fe10 O14 92.3(4)
O46 Fe10 O14 88.3(4)
O15 Fe10 O48 79.9(3)
O46 Fe10 O48 166.4(4)
O14 Fe10 O48 104.3(4)
O15 Fe10 O79 96.0(4)
O46 Fe10 O79 81.6(4)
O14 Fe10 O79 168.3(4)
O48 Fe10 O79 85.3(4)
O15 Fe10 N10 159.8(4)
O46 Fe10 N10 93.5(4)
O14 Fe10 N10 79.6(4)
O48 Fe10 N10 84.1(4)
O79 Fe10 N10 94.9(4)
O15 Fe10 Yb6 38.9(2)
O46 Fe10 Yb6 136.0(3)
O14 Fe10 Yb6 111.5(3)
O48 Fe10 Yb6 43.6(2)
O79 Fe10 Yb6 80.1(3)
N10 Fe10 Yb6 127.6(3)
O16 Fe11 O55 101.9(4)
O16 Fe11 O17 94.3(4)
O55 Fe11 O17 87.5(4)
O16 Fe11 O51 80.2(3)
O55 Fe11 O51 168.7(4)
O17 Fe11 O51 103.5(4)
O16 Fe11 O82 97.7(4)
O55 Fe11 O82 82.9(4)
O17 Fe11 O82 166.0(4)
O51 Fe11 O82 85.8(4)
O16 Fe11 N11 161.5(4)
O55 Fe11 N11 95.1(4)
O17 Fe11 N11 79.0(4)
O51 Fe11 N11 84.6(4)
O82 Fe11 N11 91.6(4)
O16 Fe11 Yb6 39.2(2)
O55 Fe11 Yb6 132.3(3)
O17 Fe11 Yb6 115.2(3)
O51 Fe11 Yb6 45.1(2)
O82 Fe11 Yb6 78.9(3)
N11 Fe11 Yb6 128.9(3)
O18 Fe12 O52 105.3(4)
O18 Fe12 O17 92.1(4)
O52 Fe12 O17 87.9(4)
O18 Fe12 O54 80.1(4)
O52 Fe12 O54 165.2(4)
O17 Fe12 O54 105.8(3)
O18 Fe12 O83 97.0(4)
O52 Fe12 O83 80.5(4)
O17 Fe12 O83 166.8(4)
O54 Fe12 O83 85.2(3)
O18 Fe12 N12 158.0(4)
O52 Fe12 N12 93.8(4)
O17 Fe12 N12 77.6(4)
O54 Fe12 N12 84.0(4)
O83 Fe12 N12 96.7(4)
O18 Fe12 Yb4 39.0(3)
O52 Fe12 Yb4 135.9(3)
O17 Fe12 Yb4 112.2(3)
O54 Fe12 Yb4 43.8(3)
O83 Fe12 Yb4 80.7(3)
N12 Fe12 Yb4 127.8(3)
C10 O10 Fe7 119.5(9)
C10 O10 Yb4 131.3(9)
Fe7 O10 Yb4 107.0(4)
O10 C10 H10E 109.5
O10 C10 H10F 109.5
H10E C10 H10F 109.5
O10 C10 H10G 109.5
H10E C10 H10G 109.5
H10F C10 H10G 109.5
C11 O11 Fe7 127.9(10)
C11 O11 Fe8 118.3(10)
Fe7 O11 Fe8 110.0(4)
O11 C11 H11E 109.5
O11 C11 H11F 109.5
H11E C11 H11F 109.5
O11 C11 H11G 109.5
H11E C11 H11G 109.5
H11F C11 H11G 109.5
C12 O12 Fe8 118.9(9)
C12 O12 Yb5 133.7(9)
Fe8 O12 Yb5 107.4(4)
O12 C12 H12F 109.5
O12 C12 H12G 109.5
H12F C12 H12G 109.5
O12 C12 H12H 109.5
H12F C12 H12H 109.5
H12G C12 H12H 109.5
C13 O13 Fe9 118.7(8)
C13 O13 Yb5 132.4(8)
Fe9 O13 Yb5 107.5(4)
O13 C13 H13I 109.5
O13 C13 H13J 109.5
H13I C13 H13J 109.5
O13 C13 H13K 109.5
H13I C13 H13K 109.5
H13J C13 H13K 109.5
C14A O14 Fe10 123.7(12)
C14B O14 Fe10 116(2)
C14A O14 Fe9 125.9(12)
C14B O14 Fe9 119(2)
Fe10 O14 Fe9 110.3(4)
O14 C14A H14C 109.5
O14 C14A H14D 109.5
H14C C14A H14D 109.5
O14 C14A H14E 109.5
H14C C14A H14E 109.5
H14D C14A H14E 109.5
O14 C14B H14F 109.5
O14 C14B H14G 109.5
H14F C14B H14G 109.5
O14 C14B H14H 109.5
H14F C14B H14H 109.5
H14G C14B H14H 109.5
C15 O15 Fe10 119.7(8)
C15 O15 Yb6 132.8(8)
Fe10 O15 Yb6 107.4(4)
O15 C15 H15H 109.5
O15 C15 H15I 109.5
H15H C15 H15I 109.5
O15 C15 H15J 109.5
H15H C15 H15J 109.5
H15I C15 H15J 109.5
C16 O16 Fe11 120.8(9)
C16 O16 Yb6 131.8(8)
Fe11 O16 Yb6 106.7(3)
O16 C16 H16I 109.5
O16 C16 H16J 109.5
H16I C16 H16J 109.5
O16 C16 H16K 109.5
H16I C16 H16K 109.5
H16J C16 H16K 109.5
C17 O17 Fe11 121.9(10)
C17 O17 Fe12 126.4(10)
Fe11 O17 Fe12 110.2(4)
O17 C17 H17G 109.5
O17 C17 H17H 109.5
H17G C17 H17H 109.5
O17 C17 H17I 109.5
H17G C17 H17I 109.5
H17H C17 H17I 109.5
C18 O18 Fe12 119.4(8)
C18 O18 Yb4 131.3(8)
Fe12 O18 Yb4 107.5(4)
O18 C18 H18I 109.5
O18 C18 H18J 109.5
H18I C18 H18J 109.5
O18 C18 H18K 109.5
H18I C18 H18K 109.5
H18J C18 H18K 109.5
C69 O39 Fe7 123.7(9)
C69 O39 Yb4 121.3(8)
Fe7 O39 Yb4 98.8(4)
O39 C69 C74 124.5(13)
O39 C69 C70 119.4(14)
C74 C69 C70 116.2(14)
C71 C70 O41 124.1(14)
C71 C70 C69 122.1(16)
O41 C70 C69 113.8(13)
C70 C71 C72 121.5(16)
C70 C71 H71A 119.2
C72 C71 H71A 119.2
C71 C72 C73 118.5(16)
C71 C72 H72A 120.7
C73 C72 H72A 120.7
C74 C73 C72 120.4(17)
C74 C73 H73A 119.8
C72 C73 H73A 119.8
C73 C74 C69 121.3(15)
C73 C74 C75 117.0(15)
C69 C74 C75 121.7(14)
N7 C75 C74 123.7(15)
N7 C75 H75A 118.2
C74 C75 H75A 118.2
C75 N7 O40 116.5(13)
C75 N7 Fe7 128.5(11)
O40 N7 Fe7 114.9(9)
N7 O40 Fe8 116.6(8)
C70 O41 C76 115.4(11)
C70 O41 Yb4 117.4(8)
C76 O41 Yb4 126.2(9)
O41 C76 H76A 109.5
O41 C76 H76B 109.5
H76A C76 H76B 109.5
O41 C76 H76C 109.5
H76A C76 H76C 109.5
H76B C76 H76C 109.5
C77 O42 Fe8 124.7(9)
C77 O42 Yb5 122.1(9)
Fe8 O42 Yb5 98.0(4)
O42 C77 C82 124.5(14)
O42 C77 C78 117.5(13)
C82 C77 C78 117.9(14)
C79 C78 O44 122.4(14)
C79 C78 C77 122.0(15)
O44 C78 C77 115.6(13)
C78 C79 C80 117.2(16)
C78 C79 H79A 121.4
C80 C79 H79A 121.4
C81 C80 C79 122.6(17)
C81 C80 H80A 118.7
C79 C80 H80A 118.7
C80 C81 C82 119.9(17)
C80 C81 H81A 120.1
C82 C81 H81A 120.1
C77 C82 C81 120.2(16)
C77 C82 C83 123.3(14)
C81 C82 C83 116.4(15)
N8 C83 C82 122.7(15)
N8 C83 H83A 118.6
C82 C83 H83A 118.6
C83 N8 O43 116.5(13)
C83 N8 Fe8 129.1(11)
O43 N8 Fe8 114.4(10)
N8 O43 Fe7 115.8(8)
C78 O44 C84 115.7(11)
C78 O44 Yb5 116.2(8)
C84 O44 Yb5 127.1(9)
O44 C84 H84A 109.5
O44 C84 H84B 109.5
H84A C84 H84B 109.5
O44 C84 H84C 109.5
H84A C84 H84C 109.5
H84B C84 H84C 109.5
C85 O45 Fe9 123.0(8)
C85 O45 Yb5 121.8(8)
Fe9 O45 Yb5 99.4(4)
O45 C85 C86 117.4(13)
O45 C85 C90 124.5(12)
C86 C85 C90 118.0(13)
C87 C86 C85 122.3(14)
C87 C86 O47 122.1(14)
C85 C86 O47 115.6(13)
C86 C87 C88 118.8(14)
C86 C87 H87A 120.6
C88 C87 H87A 120.6
C89 C88 C87 120.4(14)
C89 C88 H88A 119.8
C87 C88 H88A 119.8
C88 C89 C90 121.5(14)
C88 C89 H89A 119.2
C90 C89 H89A 119.2
C85 C90 C89 119.0(13)
C85 C90 C91 123.4(13)
C89 C90 C91 117.6(13)
N9 C91 C90 122.8(13)
N9 C91 H91A 118.6
C90 C91 H91A 118.6
C91 N9 O46 115.4(11)
C91 N9 Fe9 129.7(10)
O46 N9 Fe9 114.9(8)
N9 O46 Fe10 115.2(8)
C86 O47 C92 118.1(12)
C86 O47 Yb5 115.6(8)
C92 O47 Yb5 123.9(10)
O47 C92 H92A 109.5
O47 C92 H92B 109.5
H92A C92 H92B 109.5
O47 C92 H92C 109.5
H92A C92 H92C 109.5
H92B C92 H92C 109.5
C93 O48 Fe10 124.0(8)
C93 O48 Yb6 120.1(8)
Fe10 O48 Yb6 100.1(3)
C98 C93 O48 124.4(13)
C98 C93 C94 117.8(13)
O48 C93 C94 117.8(13)
C95 C94 C93 122.0(14)
C95 C94 O50 123.8(13)
C93 C94 O50 114.2(13)
C94 C95 C96 119.5(14)
C94 C95 H95A 120.3
C96 C95 H95A 120.3
C97 C96 C95 119.1(14)
C97 C96 H96A 120.4
C95 C96 H96A 120.4
C96 C97 C98 118.5(14)
C96 C97 H97A 120.8
C98 C97 H97A 120.8
C93 C98 C97 123.1(13)
C93 C98 C99 123.9(12)
C97 C98 C99 113.0(12)
N10 C99 C98 121.3(12)
N10 C99 H99A 119.4
C98 C99 H99A 119.4
C99 N10 O49 117.1(10)
C99 N10 Fe10 128.6(9)
O49 N10 Fe10 114.3(7)
N10 O49 Fe9 116.8(7)
C94 O50 C100 114.0(10)
C94 O50 Yb6 117.4(8)
C100 O50 Yb6 127.3(8)
O50 C100 H10H 109.5
O50 C100 H10I 109.5
H10H C100 H10I 109.5
O50 C100 H10J 109.5
H10H C100 H10J 109.5
H10I C100 H10J 109.5
C101 O51 Fe11 124.4(8)
C101 O51 Yb6 120.4(7)
Fe11 O51 Yb6 97.8(3)
O51 C101 C106 124.6(12)
O51 C101 C102 118.1(11)
C106 C101 C102 117.2(12)
C103 C102 O53 123.5(12)
C103 C102 C101 122.7(13)
O53 C102 C101 113.7(11)
C102 C103 C104 120.3(15)
C102 C103 H10A 119.8
C104 C103 H10A 119.8
C105 C104 C103 118.4(14)
C105 C104 H10B 120.8
C103 C104 H10B 120.8
C104 C105 C106 121.5(14)
C104 C105 H10C 119.2
C106 C105 H10C 119.2
C105 C106 C101 119.8(13)
C105 C106 C107 117.0(12)
C101 C106 C107 123.1(12)
N11 C107 C106 122.3(12)
N11 C107 H10D 118.8
C106 C107 H10D 118.8
C107 N11 O52 116.1(11)
C107 N11 Fe11 129.6(9)
O52 N11 Fe11 114.3(8)
N11 O52 Fe12 115.5(7)
C102 O53 C108 116.3(10)
C102 O53 Yb6 116.2(7)
C108 O53 Yb6 127.4(8)
O53 C108 H10K 109.5
O53 C108 H10L 109.5
H10K C108 H10L 109.5
O53 C108 H10M 109.5
H10K C108 H10M 109.5
H10L C108 H10M 109.5
C109 O54 Fe12 123.9(8)
C109 O54 Yb4 122.4(8)
Fe12 O54 Yb4 99.4(3)
O54 C109 C114 123.3(12)
O54 C109 C110 120.0(13)
C114 C109 C110 116.7(13)
C111 C110 O56 124.5(14)
C111 C110 C109 122.8(16)
O56 C110 C109 112.8(12)
C110 C111 C112 119.8(15)
C110 C111 H11A 120.1
C112 C111 H11A 120.1
C113 C112 C111 118.8(15)
C113 C112 H11B 120.6
C111 C112 H11B 120.6
C112 C113 C114 121.9(16)
C112 C113 H11C 119.0
C114 C113 H11C 119.0
C113 C114 C109 119.8(13)
C113 C114 C115 116.7(14)
C109 C114 C115 123.4(12)
N12 C115 C114 121.6(13)
N12 C115 H11D 119.2
C114 C115 H11D 119.2
C115 N12 O55 115.9(11)
C115 N12 Fe12 129.4(10)
O55 N12 Fe12 114.5(8)
N12 O55 Fe11 115.6(7)
C110 O56 C116 112.5(12)
C110 O56 Yb4 118.6(7)
C116 O56 Yb4 128.0(10)
O56 C116 H11H 109.5
O56 C116 H11I 109.5
H11H C116 H11I 109.5
O56 C116 H11J 109.5
H11H C116 H11J 109.5
H11I C116 H11J 109.5
C163 O73 Yb4 134.3(11)
C163 O74 Fe7 126.5(12)
O73 C163 O74 127.3(17)
O73 C163 C164 116.3(17)
O74 C163 C164 114.1(18)
C165 C164 C169 120.0
C165 C164 C163 117.8(13)
C169 C164 C163 122.1(13)
C164 C165 C166 120.0
C164 C165 H165 120.0
C166 C165 H165 120.0
C167 C166 C165 120.0
C167 C166 H166 120.0
C165 C166 H166 120.0
C166 C167 C168 120.0
C166 C167 H167 120.0
C168 C167 H167 120.0
C169 C168 C167 120.0
C169 C168 H168 120.0
C167 C168 H168 120.0
C168 C169 C164 120.0
C168 C169 H169 120.0
C164 C169 H169 120.0
C170 O75 Fe8 130.1(11)
C170 O76 Yb5 133.6(10)
O76 C170 O75 124.4(16)
O76 C170 C171 116.7(15)
O75 C170 C171 118.9(15)
C176 C171 C172 116.6(17)
C176 C171 C170 122.9(17)
C172 C171 C170 120.4(17)
C171 C172 C173 121(2)
C171 C172 H17A 119.7
C173 C172 H17A 119.7
C174 C173 C172 120(2)
C174 C173 H17B 120.0
C172 C173 H17B 120.0
C173 C174 C175 120.0(19)
C173 C174 H17C 120.0
C175 C174 H17C 120.0
C174 C175 C176 118.9(19)
C174 C175 H17D 120.5
C176 C175 H17D 120.5
C171 C176 C175 123.6(18)
C171 C176 H17E 118.2
C175 C176 H17E 118.2
C177 O77 Yb5 136.3(9)
C177 O78 Fe9 129.1(9)
O78 C177 O77 124.5(12)
O78 C177 C178 119.4(12)
O77 C177 C178 116.1(13)
C179 C178 C183 119.3(13)
C179 C178 C177 120.5(13)
C183 C178 C177 120.1(13)
C178 C179 C180 120.7(15)
C178 C179 H17F 119.7
C180 C179 H17F 119.7
C181 C180 C179 120.6(16)
C181 C180 H18A 119.7
C179 C180 H18A 119.7
C180 C181 C182 119.0(15)
C180 C181 H18B 120.5
C182 C181 H18B 120.5
C183 C182 C181 120.9(16)
C183 C182 H18C 119.5
C181 C182 H18C 119.5
C182 C183 C178 119.5(16)
C182 C183 H18D 120.3
C178 C183 H18D 120.3
C184 O79 Fe10 129.8(9)
C184 O80 Yb6 135.2(8)
O80 C184 O79 124.5(12)
O80 C184 C185 117.5(13)
O79 C184 C185 118.0(13)
C190 C185 C186 119.7(16)
C190 C185 C184 120.5(14)
C186 C185 C184 119.8(16)
C187 C186 C185 119(2)
C187 C186 H18E 120.7
C185 C186 H18E 120.7
C188 C187 C186 122(2)
C188 C187 H18F 119.2
C186 C187 H18F 119.2
C187 C188 C189 120(2)
C187 C188 H18G 120.0
C189 C188 H18G 120.0
C190 C189 C188 118.4(19)
C190 C189 H18H 120.8
C188 C189 H18H 120.8
C185 C190 C189 121.7(18)
C185 C190 H19A 119.2
C189 C190 H19A 119.2
C191 O81 Yb6 132.4(9)
C191 O82 Fe11 130.2(9)
O81 C191 O82 124.1(13)
O81 C191 C392 120.6(15)
O82 C191 C392 115.1(15)
O81 C191 C192 115.6(17)
O82 C191 C192 117.9(17)
C193 C192 C197 120.0
C193 C192 C191 121(2)
C197 C192 C191 118(2)
C192 C193 C194 120.0
C192 C193 H193 120.0
C194 C193 H193 120.0
C193 C194 C195 120.0
C193 C194 H194 120.0
C195 C194 H194 120.0
C194 C195 C196 120.0
C194 C195 H195 120.0
C196 C195 H195 120.0
C197 C196 C195 120.0
C197 C196 H196 120.0
C195 C196 H196 120.0
C196 C197 C192 120.0
C196 C197 H197 120.0
C192 C197 H197 120.0
C393 C392 C397 120.0
C393 C392 C191 115.7(18)
C397 C392 C191 124.3(18)
C392 C393 C394 120.0
C392 C393 H393 120.0
C394 C393 H393 120.0
C395 C394 C393 120.0
C395 C394 H394 120.0
C393 C394 H394 120.0
C396 C395 C394 120.0
C396 C395 H395 120.0
C394 C395 H395 120.0
C395 C396 C397 120.0
C395 C396 H396 120.0
C397 C396 H396 120.0
C396 C397 C392 120.0
C396 C397 H397 120.0
C392 C397 H397 120.0
C198 O83 Fe12 128.3(9)
C198 O84 Yb4 136.9(9)
O84 C198 O83 124.1(13)
O84 C198 C199 119.0(14)
O83 C198 C199 116.9(14)
C204 C199 C200 120.4(14)
C204 C199 C198 119.2(15)
C200 C199 C198 120.3(14)
C199 C200 C201 119.4(17)
C199 C200 H20A 120.3
C201 C200 H20A 120.3
C202 C201 C200 119(2)
C202 C201 H20B 120.6
C200 C201 H20B 120.6
C203 C202 C201 121.6(17)
C203 C202 H20C 119.2
C201 C202 H20C 119.2
C202 C203 C204 118.8(19)
C202 C203 H20D 120.6
C204 C203 H20D 120.6
C199 C204 C203 120.9(18)
C199 C204 H20E 119.5
C203 C204 H20E 119.5
C501 O501 H501 109.5
O501 C501 H50A 109.5
O501 C501 H50B 109.5
H50A C501 H50B 109.5
O501 C501 H50C 109.5
H50A C501 H50C 109.5
H50B C501 H50C 109.5
C502 O502 H502 109.5
O502 C502 H50D 109.5
O502 C502 H50E 109.5
H50D C502 H50E 109.5
O502 C502 H50F 109.5
H50D C502 H50F 109.5
H50E C502 H50F 109.5
C503 O503 H503 109.5
O503 C503 H50G 109.5
O503 C503 H50H 109.5
H50G C503 H50H 109.5
O503 C503 H50I 109.5
H50G C503 H50I 109.5
H50H C503 H50I 109.5
C504 O504 H504 109.5
O504 C504 H50J 109.5
O504 C504 H50K 109.5
H50J C504 H50K 109.5
O504 C504 H50L 109.5
H50J C504 H50L 109.5
H50K C504 H50L 109.5
C505 O505 H505 109.5
O505 C505 H50M 109.5
O505 C505 H50N 109.5
H50M C505 H50N 109.5
O505 C505 H50O 109.5
H50M C505 H50O 109.5
H50N C505 H50O 109.5

loop_
_geom_bond_atom_site_label_1
_geom_bond_atom_site_label_2
_geom_bond_distance
Yb1 O1 2.214(7)
Yb1 O9 2.215(8)
Yb1 O61 2.225(9)
Yb1 O72 2.253(8)
Yb1 O36 2.362(9)
Yb1 O21 2.391(8)
Yb1 O23 2.511(9)
Yb1 O38 2.528(10)
Yb1 Fe6 3.351(2)
Yb1 Fe1 3.3526(18)
Yb2 O3 2.202(8)
Yb2 O4 2.203(9)
Yb2 O64 2.243(9)
Yb2 O65 2.248(8)
Yb2 O27 2.340(9)
Yb2 O24 2.345(7)
Yb2 O26 2.506(8)
Yb2 O29 2.524(10)
Yb2 Fe3 3.347(2)
Yb2 Fe2 3.3602(18)
Yb3 O6 2.203(11)
Yb3 O7 2.203(9)
Yb3 O69 2.235(11)
Yb3 O68 2.256(10)
Yb3 O33 2.373(9)
Yb3 O30 2.401(9)
Yb3 O35 2.475(11)
Yb3 O32 2.507(11)
Yb3 Fe4 3.341(2)
Yb3 Fe5 3.362(2)
Fe1 O1 1.936(9)
Fe1 O25 1.975(8)
Fe1 O2 1.996(8)
Fe1 O21 2.036(8)
Fe1 O62 2.076(8)
Fe1 N1 2.112(11)
Fe2 O3 1.951(8)
Fe2 O22 1.961(8)
Fe2 O2 2.010(8)
Fe2 O24 2.059(8)
Fe2 O63 2.063(9)
Fe2 N2 2.116(10)
Fe3 O4 1.952(8)
Fe3 O31 1.975(9)
Fe3 O5 1.992(9)
Fe3 O27 2.037(9)
Fe3 O66 2.058(9)
Fe3 N3 2.125(12)
Fe4 O6 1.941(10)
Fe4 O28 1.954(10)
Fe4 O5 1.980(9)
Fe4 O30 2.030(9)
Fe4 O67 2.042(11)
Fe4 N4 2.129(11)
Fe5 O7 1.943(9)
Fe5 O37 1.971(10)
Fe5 O8 1.978(9)
Fe5 O33 2.031(9)
Fe5 O70 2.063(10)
Fe5 N5 2.140(11)
Fe6 O34 1.942(8)
Fe6 O9 1.944(9)
Fe6 O8 2.004(9)
Fe6 O36 2.051(9)
Fe6 O71 2.079(9)
Fe6 N6 2.106(11)
O1 C1 1.388(16)
C1 H1A 0.9800
C1 H1B 0.9800
C1 H1C 0.9800
O2 C2B 1.401(17)
O2 C2A 1.415(15)
C2A H2A1 0.9800
C2A H2A2 0.9800
C2A H2A3 0.9800
C2B H2B1 0.9800
C2B H2B2 0.9800
C2B H2B3 0.9800
O3 C3 1.416(16)
C3 H3A 0.9800
C3 H3B 0.9800
C3 H3C 0.9800
O4 C4 1.392(16)
C4 H4A 0.9800
C4 H4B 0.9800
C4 H4C 0.9800
O5 C5A 1.390(15)
O5 C5B 1.404(18)
C5A H5A1 0.9800
C5A H5A2 0.9800
C5A H5A3 0.9800
C5B H5B1 0.9800
C5B H5B2 0.9800
C5B H5B3 0.9800
O6 C6 1.439(18)
C6 H6A 0.9800
C6 H6B 0.9800
C6 H6C 0.9800
O7 C7 1.419(18)
C7 H7A 0.9800
C7 H7B 0.9800
C7 H7C 0.9800
O8 C8A 1.390(16)
O8 C8B 1.419(17)
C8A H8A1 0.9800
C8A H8A2 0.9800
C8A H8A3 0.9800
C8B H8B1 0.9800
C8B H8B2 0.9800
C8B H8B3 0.9800
O9 C9 1.410(16)
C9 H9A 0.9800
C9 H9B 0.9800
C9 H9C 0.9800
O21 C21 1.345(15)
C21 C26 1.402(19)
C21 C22 1.419(17)
C22 C23 1.36(2)
C22 O23 1.374(17)
C23 C24 1.42(2)
C23 H23A 0.9500
C24 C25 1.38(2)
C24 H24A 0.9500
C25 C26 1.380(18)
C25 H25A 0.9500
C26 C27 1.444(17)
C27 N1 1.278(15)
C27 H27A 0.9500
N1 O22 1.373(12)
O23 C28 1.451(16)
C28 H28A 0.9800
C28 H28B 0.9800
C28 H28C 0.9800
O24 C29 1.331(14)
C29 C34 1.413(17)
C29 C30 1.416(17)
C30 C31 1.367(17)
C30 O26 1.407(14)
C31 C32 1.386(18)
C31 H31A 0.9500
C32 C33 1.384(18)
C32 H32A 0.9500
C33 C34 1.405(17)
C33 H33A 0.9500
C34 C35 1.446(17)
C35 N2 1.277(15)
C35 H35A 0.9500
N2 O25 1.381(12)
O26 C36 1.435(14)
C36 H36A 0.9800
C36 H36B 0.9800
C36 H36C 0.9800
O27 C37 1.353(15)
C37 C42 1.38(2)
C37 C38 1.41(2)
C38 C39 1.38(2)
C38 O29 1.400(17)
C39 C40 1.37(2)
C39 H39A 0.9500
C40 C41 1.37(2)
C40 H40A 0.9500
C41 C42 1.39(2)
C41 H41A 0.9500
C42 C43 1.50(2)
C43 N3 1.265(18)
C43 H43A 0.9500
N3 O28 1.375(16)
O29 C44B 1.47(2)
O29 C44A 1.48(2)
C44A H44A 0.9800
C44A H44B 0.9800
C44A H44C 0.9800
C44B H44D 0.9800
C44B H44E 0.9800
C44B H44F 0.9800
O30 C45 1.336(15)
C45 C46 1.42(2)
C45 C50 1.436(19)
C46 C47 1.37(2)
C46 O32 1.401(17)
C47 C48 1.41(2)
C47 H47A 0.9500
C48 C49 1.37(2)
C48 H48A 0.9500
C49 C50 1.38(2)
C49 H49A 0.9500
C50 C51 1.42(2)
C51 N4 1.265(17)
C51 H51A 0.9500
N4 O31 1.363(14)
O32 C52 1.438(19)
C52 H52A 0.9800
C52 H52B 0.9800
C52 H52C 0.9800
O33 C53 1.355(16)
C53 C58 1.221(19)
C53 C54 1.43(2)
C54 O35 1.382(18)
C54 C55 1.39(2)
C55 C56 1.42(2)
C55 H55A 0.9500
C56 C57 1.32(2)
C56 H56A 0.9500
C57 C58 1.44(2)
C57 H57A 0.9500
C58 C59 1.575(19)
C59 N5 1.255(16)
C59 H59A 0.9500
N5 O34 1.376(13)
O35 C60A 1.47(3)
O35 C60B 1.48(2)
C60A H60A 0.9800
C60A H60B 0.9800
C60A H60C 0.9800
C60B H60D 0.9800
C60B H60E 0.9800
C60B H60F 0.9800
O36 C61 1.341(15)
C61 C66 1.365(18)
C61 C62 1.413(18)
C62 O38 1.350(16)
C62 C63 1.388(19)
C63 C64 1.39(2)
C63 H63A 0.9500
C64 C65 1.36(2)
C64 H64A 0.9500
C65 C66 1.418(19)
C65 H65A 0.9500
C66 C67 1.428(19)
C67 N6 1.305(17)
C67 H67A 0.9500
N6 O37 1.361(13)
O38 C68A 1.49(2)
O38 C68B 1.51(3)
C68A H68A 0.9800
C68A H68B 0.9800
C68A H68C 0.9800
C68B H68D 0.9800
C68B H68E 0.9800
C68B H68F 0.9800
O61 C121 1.260(16)
O62 C121 1.286(15)
C121 C122 1.509(16)
C121 C322 1.54(2)
C122 C123 1.3900
C122 C127 1.3900
C123 C124 1.3900
C123 H123 0.9500
C124 C125 1.3900
C124 H124 0.9500
C125 C126 1.3900
C125 H125 0.9500
C126 C127 1.3900
C126 H126 0.9500
C127 H127 0.9500
C322 C323 1.3900
C322 C327 1.3900
C323 C324 1.3900
C323 H323 0.9500
C324 C325 1.3900
C324 H324 0.9500
C325 C326 1.3900
C325 H325 0.9500
C326 C327 1.3900
C326 H326 0.9500
C327 H327 0.9500
O63 C128 1.281(15)
O64 C128 1.266(15)
C128 C329 1.49(2)
C128 C129 1.541(17)
C129 C130 1.3900
C129 C134 1.3900
C130 C131 1.3900
C130 H130 0.9500
C131 C132 1.3900
C131 H131 0.9500
C132 C133 1.3900
C132 H132 0.9500
C133 C134 1.3900
C133 H133 0.9500
C134 H134 0.9500
C329 C330 1.3900
C329 C334 1.3900
C330 C331 1.3900
C330 H330 0.9500
C331 C332 1.3900
C331 H331 0.9500
C332 C333 1.3900
C332 H332 0.9500
C333 C334 1.3900
C333 H333 0.9500
C334 H334 0.9500
O65 C135 1.238(15)
O66 C135 1.270(17)
C135 C136 1.498(18)
C136 C141 1.369(19)
C136 C137 1.38(2)
C137 C138 1.40(2)
C137 H13F 0.9500
C138 C139 1.37(3)
C138 H13G 0.9500
C139 C140 1.38(3)
C139 H13H 0.9500
C140 C141 1.38(2)
C140 H14A 0.9500
C141 H14B 0.9500
O67 C142 1.29(2)
O68 C142 1.26(2)
C142 C143 1.529(18)
C142 C343 1.54(2)
C143 C144 1.3900
C143 C148 1.3900
C144 C145 1.3900
C144 H144 0.9500
C145 C146 1.3900
C145 H145 0.9500
C146 C147 1.3900
C146 H146 0.9500
C147 C148 1.3900
C147 H147 0.9500
C148 H148 0.9500
C343 C344 1.3900
C343 C348 1.3900
C344 C345 1.3900
C344 H344 0.9500
C345 C346 1.3900
C345 H345 0.9500
C346 C347 1.3900
C346 H346 0.9500
C347 C348 1.3900
C347 H347 0.9500
C348 H348 0.9500
O69 C149 1.270(18)
O70 C149 1.269(17)
C149 C150 1.46(2)
C150 C155 1.34(2)
C150 C151 1.37(2)
C151 C152 1.39(3)
C151 H15A 0.9500
C152 C153 1.33(3)
C152 H15B 0.9500
C153 C154 1.38(3)
C153 H15C 0.9500
C154 C155 1.42(2)
C154 H15D 0.9500
C155 H15E 0.9500
O71 C156 1.276(14)
O72 C156 1.244(13)
C156 C157 1.508(16)
C157 C158 1.371(19)
C157 C162 1.391(19)
C158 C159 1.41(2)
C158 H15F 0.9500
C159 C160 1.40(2)
C159 H15G 0.9500
C160 C161 1.38(2)
C160 H16A 0.9500
C161 C162 1.369(19)
C161 H16B 0.9500
C162 H16C 0.9500
Yb4 O18 2.209(9)
Yb4 O10 2.212(8)
Yb4 O73 2.237(10)
Yb4 O84 2.249(9)
Yb4 O54 2.348(9)
Yb4 O39 2.370(10)
Yb4 O56 2.508(10)
Yb4 O41 2.517(9)
Yb4 Fe12 3.350(2)
Yb4 Fe7 3.351(2)
Yb5 O12 2.204(9)
Yb5 O13 2.213(8)
Yb5 O77 2.233(9)
Yb5 O76 2.253(10)
Yb5 O45 2.334(9)
Yb5 O42 2.379(9)
Yb5 O47 2.497(10)
Yb5 O44 2.512(9)
Yb5 Fe8 3.347(2)
Yb5 Fe9 3.364(2)
Yb6 O16 2.206(8)
Yb6 O15 2.216(8)
Yb6 O80 2.246(9)
Yb6 O81 2.274(9)
Yb6 O48 2.359(8)
Yb6 O51 2.390(8)
Yb6 O50 2.444(9)
Yb6 O53 2.523(9)
Yb6 Fe11 3.3439(19)
Yb6 Fe10 3.367(2)
Fe7 O10 1.952(10)
Fe7 O43 1.961(10)
Fe7 O11 1.983(9)
Fe7 O39 2.033(9)
Fe7 O74 2.059(10)
Fe7 N7 2.104(14)
Fe8 O12 1.944(10)
Fe8 O40 1.954(10)
Fe8 O11 2.021(10)
Fe8 O42 2.044(9)
Fe8 O75 2.045(11)
Fe8 N8 2.105(13)
Fe9 O13 1.954(9)
Fe9 O49 1.958(9)
Fe9 O14 2.010(9)
Fe9 O78 2.060(9)
Fe9 O45 2.070(9)
Fe9 N9 2.113(11)
Fe10 O15 1.958(9)
Fe10 O46 1.964(10)
Fe10 O14 1.979(9)
Fe10 O48 2.023(9)
Fe10 O79 2.052(10)
Fe10 N10 2.112(10)
Fe11 O16 1.957(9)
Fe11 O55 1.961(9)
Fe11 O17 1.984(9)
Fe11 O51 2.037(8)
Fe11 O82 2.044(10)
Fe11 N11 2.104(11)
Fe12 O18 1.942(10)
Fe12 O52 1.969(8)
Fe12 O17 1.999(8)
Fe12 O54 2.037(8)
Fe12 O83 2.064(9)
Fe12 N12 2.121(12)
O10 C10 1.421(19)
C10 H10E 0.9800
C10 H10F 0.9800
C10 H10G 0.9800
O11 C11 1.415(18)
C11 H11E 0.9800
C11 H11F 0.9800
C11 H11G 0.9800
O12 C12 1.410(16)
C12 H12F 0.9800
C12 H12G 0.9800
C12 H12H 0.9800
O13 C13 1.393(17)
C13 H13I 0.9800
C13 H13J 0.9800
C13 H13K 0.9800
O14 C14A 1.394(15)
O14 C14B 1.423(18)
C14A H14C 0.9800
C14A H14D 0.9800
C14A H14E 0.9800
C14B H14F 0.9800
C14B H14G 0.9800
C14B H14H 0.9800
O15 C15 1.391(16)
C15 H15H 0.9800
C15 H15I 0.9800
C15 H15J 0.9800
O16 C16 1.432(16)
C16 H16I 0.9800
C16 H16J 0.9800
C16 H16K 0.9800
O17 C17 1.35(2)
C17 H17G 0.9800
C17 H17H 0.9800
C17 H17I 0.9800
O18 C18 1.444(16)
C18 H18I 0.9800
C18 H18J 0.9800
C18 H18K 0.9800
O39 C69 1.338(16)
C69 C74 1.41(2)
C69 C70 1.423(19)
C70 C71 1.35(2)
C70 O41 1.386(18)
C71 C72 1.38(2)
C71 H71A 0.9500
C72 C73 1.40(2)
C72 H72A 0.9500
C73 C74 1.39(2)
C73 H73A 0.9500
C74 C75 1.47(2)
C75 N7 1.273(19)
C75 H75A 0.9500
N7 O40 1.377(14)
O41 C76 1.449(16)
C76 H76A 0.9800
C76 H76B 0.9800
C76 H76C 0.9800
O42 C77 1.327(16)
C77 C82 1.39(2)
C77 C78 1.41(2)
C78 C79 1.39(2)
C78 O44 1.392(17)
C79 C80 1.41(2)
C79 H79A 0.9500
C80 C81 1.33(2)
C80 H80A 0.9500
C81 C82 1.41(2)
C81 H81A 0.9500
C82 C83 1.48(2)
C83 N8 1.263(19)
C83 H83A 0.9500
N8 O43 1.384(15)
O44 C84 1.423(16)
C84 H84A 0.9800
C84 H84B 0.9800
C84 H84C 0.9800
O45 C85 1.354(16)
C85 C86 1.39(2)
C85 C90 1.404(19)
C86 C87 1.38(2)
C86 O47 1.395(17)
C87 C88 1.39(2)
C87 H87A 0.9500
C88 C89 1.34(2)
C88 H88A 0.9500
C89 C90 1.406(18)
C89 H89A 0.9500
C90 C91 1.426(19)
C91 N9 1.298(17)
C91 H91A 0.9500
N9 O46 1.384(14)
O47 C92 1.452(18)
C92 H92A 0.9800
C92 H92B 0.9800
C92 H92C 0.9800
O48 C93 1.362(15)
C93 C98 1.336(18)
C93 C94 1.382(19)
C94 C95 1.363(19)
C94 O50 1.397(16)
C95 C96 1.424(19)
C95 H95A 0.9500
C96 C97 1.36(2)
C96 H96A 0.9500
C97 C98 1.419(17)
C97 H97A 0.9500
C98 C99 1.495(19)
C99 N10 1.281(16)
C99 H99A 0.9500
N10 O49 1.393(13)
O50 C100 1.455(16)
C100 H10H 0.9800
C100 H10I 0.9800
C100 H10J 0.9800
O51 C101 1.333(14)
C101 C106 1.406(18)
C101 C102 1.418(17)
C102 C103 1.337(19)
C102 O53 1.392(15)
C103 C104 1.42(2)
C103 H10A 0.9500
C104 C105 1.38(2)
C104 H10B 0.9500
C105 C106 1.40(2)
C105 H10C 0.9500
C106 C107 1.451(18)
C107 N11 1.266(16)
C107 H10D 0.9500
N11 O52 1.369(13)
O53 C108 1.436(16)
C108 H10K 0.9800
C108 H10L 0.9800
C108 H10M 0.9800
O54 C109 1.338(15)
C109 C114 1.40(2)
C109 C110 1.419(18)
C110 C111 1.34(2)
C110 O56 1.388(18)
C111 C112 1.41(2)
C111 H11A 0.9500
C112 C113 1.36(2)
C112 H11B 0.9500
C113 C114 1.390(19)
C113 H11C 0.9500
C114 C115 1.458(19)
C115 N12 1.296(16)
C115 H11D 0.9500
N12 O55 1.381(13)
O56 C116 1.425(18)
C116 H11H 0.9800
C116 H11I 0.9800
C116 H11J 0.9800
O73 C163 1.23(2)
O74 C163 1.28(2)
C163 C164 1.59(2)
C164 C165 1.3900
C164 C169 1.3900
C165 C166 1.3900
C165 H165 0.9500
C166 C167 1.3900
C166 H166 0.9500
C167 C168 1.3900
C167 H167 0.9500
C168 C169 1.3900
C168 H168 0.9500
C169 H169 0.9500
O75 C170 1.278(18)
O76 C170 1.257(18)
C170 C171 1.49(2)
C171 C176 1.35(2)
C171 C172 1.39(2)
C172 C173 1.39(3)
C172 H17A 0.9500
C173 C174 1.35(3)
C173 H17B 0.9500
C174 C175 1.36(3)
C174 H17C 0.9500
C175 C176 1.37(2)
C175 H17D 0.9500
C176 H17E 0.9500
O77 C177 1.276(15)
O78 C177 1.256(15)
C177 C178 1.498(18)
C178 C179 1.38(2)
C178 C183 1.40(2)
C179 C180 1.389(19)
C179 H17F 0.9500
C180 C181 1.37(2)
C180 H18A 0.9500
C181 C182 1.40(2)
C181 H18B 0.9500
C182 C183 1.38(2)
C182 H18C 0.9500
C183 H18D 0.9500
O79 C184 1.278(15)
O80 C184 1.269(15)
C184 C185 1.48(2)
C185 C190 1.37(2)
C185 C186 1.39(2)
C186 C187 1.39(3)
C186 H18E 0.9500
C187 C188 1.35(3)
C187 H18F 0.9500
C188 C189 1.41(3)
C188 H18G 0.9500
C189 C190 1.37(2)
C189 H18H 0.9500
C190 H19A 0.9500
O81 C191 1.250(16)
O82 C191 1.271(16)
C191 C392 1.514(19)
C191 C192 1.53(2)
C192 C193 1.3900
C192 C197 1.3900
C193 C194 1.3900
C193 H193 0.9500
C194 C195 1.3900
C194 H194 0.9500
C195 C196 1.3900
C195 H195 0.9500
C196 C197 1.3900
C196 H196 0.9500
C197 H197 0.9500
C392 C393 1.3900
C392 C397 1.3900
C393 C394 1.3900
C393 H393 0.9500
C394 C395 1.3900
C394 H394 0.9500
C395 C396 1.3900
C395 H395 0.9500
C396 C397 1.3900
C396 H396 0.9500
C397 H397 0.9500
O83 C198 1.285(17)
O84 C198 1.242(17)
C198 C199 1.500(18)
C199 C204 1.36(2)
C199 C200 1.37(2)
C200 C201 1.40(2)
C200 H20A 0.9500
C201 C202 1.38(3)
C201 H20B 0.9500
C202 C203 1.35(3)
C202 H20C 0.9500
C203 C204 1.39(2)
C203 H20D 0.9500
C204 H20E 0.9500
O501 C501 1.39(3)
O501 H501 0.8400
C501 H50A 0.9800
C501 H50B 0.9800
C501 H50C 0.9800
O502 C502 1.436(19)
O502 H502 0.8400
C502 H50D 0.9800
C502 H50E 0.9800
C502 H50F 0.9800
O503 C503 1.28(3)
O503 H503 0.8400
C503 H50G 0.9800
C503 H50H 0.9800
C503 H50I 0.9800
O504 C504 1.46(3)
O504 H504 0.8400
C504 H50J 0.9800
C504 H50K 0.9800
C504 H50L 0.9800
O505 C505 1.40(2)
O505 H505 0.8400
C505 H50M 0.9800
C505 H50N 0.9800
C505 H50O 0.9800
